data_7132920
loop_
_publ_author_name
'Elsayed Moussa, Mehdi'
'Shelyganov, Pavel A.'
'Seidl, Michael'
'Zimmermann, Lisa'
'Scheer, Manfred'

_publ_section_title
;
 Supramolecular compounds assembled from the heteroleptic tetrahedral
 complex
 [{CpMo(CO)<sub>2</sub>}<sub>2</sub>(&#x3bc;,&#x3b7;<sup>2</sup>-AsSb)]
 and metal salts.
;
_journal_issue 35
_journal_name_full 'Chemical communications (Cambridge, England)'
_journal_page_first 4703
_journal_page_last 4706
_journal_paper_doi 10.1039/d4cc01001a
_journal_volume 60
_journal_year 2024
_chemical_formula_moiety '2(C28 H20 As2 Br2 Cu2 Mo4 O8 Sb2)'
_chemical_formula_sum 'C56 H40 As4 Br4 Cu4 Mo8 O16 Sb4'
_chemical_formula_weight 3096.88
_space_group_crystal_system triclinic
_space_group_IT_number 2
_space_group_name_Hall '-P 1'
_space_group_name_H-M_alt 'P -1'
_atom_sites_solution_hydrogens geom
_atom_sites_solution_primary dual
_audit_creation_date 2018-03-13
_audit_creation_method
;
Olex2 1.2-alpha
(compiled 2018.02.02 svn.r3481 for OlexSys, GUI svn.r5470)
;
_audit_update_record
;
2024-02-01 deposited with the CCDC.	2024-04-04 downloaded from the CCDC.
;
_cell_angle_alpha 89.022(2)
_cell_angle_beta 88.933(2)
_cell_angle_gamma 70.588(3)
_cell_formula_units_Z 2
_cell_length_a 14.9733(4)
_cell_length_b 15.0851(5)
_cell_length_c 17.3390(5)
_cell_measurement_reflns_used 17564
_cell_measurement_temperature 123(1)
_cell_measurement_theta_max 32.0200
_cell_measurement_theta_min 3.7110
_cell_volume 3692.9(2)
_computing_cell_refinement 'CrysAlisPro 1.171.38.46 (Rigaku OD, 2015)'
_computing_data_collection 'CrysAlisPro 1.171.38.46 (Rigaku OD, 2015)'
_computing_data_reduction 'CrysAlisPro 1.171.38.46 (Rigaku OD, 2015)'
_computing_molecular_graphics 'Olex2 (Dolomanov et al., 2009)'
_computing_publication_material 'Olex2 (Dolomanov et al., 2009)'
_computing_structure_refinement 'ShelXL (Sheldrick, 2015)'
_computing_structure_solution 'ShelXT (Sheldrick, 2015)'
_diffrn_ambient_temperature 123(1)
_diffrn_detector 'CCD plate'
_diffrn_detector_area_resol_mean 5.2548
_diffrn_detector_type AtlasS2
_diffrn_measured_fraction_theta_full 0.997
_diffrn_measured_fraction_theta_max 0.870
_diffrn_measurement_details
;
List of Runs (angles in degrees, time in seconds):
  # Type    Start    End  Width  t~exp~   \w     \q     \k     \f   Frames
#--------------------------------------------------------------------------
  1  \w    -93.00  11.00   0.50   90.00    --  -18.71 -57.00   0.00  208
  2  \w    -97.00  15.00   0.50   90.00    --  -18.71 -77.00-120.00  224
  3  \w   -100.00  28.00   0.50   90.00    --  -18.71 -19.00  60.00  256
  4  \w     53.00  92.00   0.50   90.00    --   19.49-178.00 150.00   78
  5  \w     53.00 108.00   0.50   90.00    --   19.49-178.00 -90.00  110
;
_diffrn_measurement_device 'four-circle diffractometer'
_diffrn_measurement_device_type 'Xcalibur, AtlasS2, Gemini ultra'
_diffrn_measurement_method '\w scans'
_diffrn_orient_matrix_type 'CrysAlisPro convention (1999,Acta A55,543-557)'
_diffrn_orient_matrix_UB_11 -0.0236384000
_diffrn_orient_matrix_UB_12 0.0060332000
_diffrn_orient_matrix_UB_13 0.0363530000
_diffrn_orient_matrix_UB_21 0.0418732000
_diffrn_orient_matrix_UB_22 -0.0300896000
_diffrn_orient_matrix_UB_23 0.0173764000
_diffrn_orient_matrix_UB_31 0.0145257000
_diffrn_orient_matrix_UB_32 0.0392932000
_diffrn_orient_matrix_UB_33 0.0071256000
_diffrn_radiation_monochromator graphite
_diffrn_radiation_probe x-ray
_diffrn_radiation_type MoK\a
_diffrn_radiation_wavelength 0.71073
_diffrn_reflns_av_R_equivalents 0.0301
_diffrn_reflns_av_unetI/netI 0.0478
_diffrn_reflns_Laue_measured_fraction_full 0.997
_diffrn_reflns_Laue_measured_fraction_max 0.870
_diffrn_reflns_limit_h_max 22
_diffrn_reflns_limit_h_min -22
_diffrn_reflns_limit_k_max 21
_diffrn_reflns_limit_k_min -22
_diffrn_reflns_limit_l_max 25
_diffrn_reflns_limit_l_min -25
_diffrn_reflns_number 47078
_diffrn_reflns_point_group_measured_fraction_full 0.997
_diffrn_reflns_point_group_measured_fraction_max 0.870
_diffrn_reflns_theta_full 25.242
_diffrn_reflns_theta_max 32.478
_diffrn_reflns_theta_min 3.319
_diffrn_source 'fine-focus sealed X-ray tube'
_diffrn_source_type 'Enhance (Mo) X-ray Source'
_exptl_absorpt_coefficient_mu 7.867
_exptl_absorpt_correction_T_max 0.576
_exptl_absorpt_correction_T_min 0.304
_exptl_absorpt_correction_type analytical
_exptl_absorpt_process_details
;
CrysAlisPro 1.171.38.46 (Rigaku Oxford Diffraction, 2015)
Analytical numeric absorption correction using a multifaceted crystal
			model based on expressions derived by R.C. Clark & J.S. Reid.
(Clark, R. C. & Reid, J. S. (1995). Acta Cryst. A51, 887-897)
Empirical absorption correction using spherical harmonics,
 implemented in SCALE3 ABSPACK scaling algorithm.
;
_exptl_crystal_colour red
_exptl_crystal_colour_primary red
_exptl_crystal_density_diffrn 2.785
_exptl_crystal_description block
_exptl_crystal_F_000 2864
_exptl_crystal_size_max 0.208
_exptl_crystal_size_mid 0.202
_exptl_crystal_size_min 0.1
_refine_diff_density_max 1.133
_refine_diff_density_min -1.127
_refine_diff_density_rms 0.172
_refine_ls_extinction_method none
_refine_ls_goodness_of_fit_ref 1.247
_refine_ls_hydrogen_treatment constr
_refine_ls_matrix_type full
_refine_ls_number_parameters 1000
_refine_ls_number_reflns 23201
_refine_ls_number_restraints 16
_refine_ls_restrained_S_all 1.247
_refine_ls_R_factor_all 0.0561
_refine_ls_R_factor_gt 0.0430
_refine_ls_shift/su_max 0.002
_refine_ls_shift/su_mean 0.000
_refine_ls_structure_factor_coef Fsqd
_refine_ls_weighting_details 'w=1/[\s^2^(Fo^2^)+(0.0158P)^2^+6.4969P] where P=(Fo^2^+2Fc^2^)/3'
_refine_ls_weighting_scheme calc
_refine_ls_wR_factor_gt 0.0769
_refine_ls_wR_factor_ref 0.0801
_reflns_Friedel_coverage 0.000
_reflns_number_gt 19680
_reflns_number_total 23201
_reflns_threshold_expression 'I > 2\s(I)'
_cod_data_source_file d4cc01001a2.cif
_cod_data_source_block ems_634_2_ap_abs
_cod_depositor_comments 'Adding full bibliography for 7132918--7132923.cif.'
_cod_database_code 7132920
_shelx_shelxl_version_number 2016/6
_chemical_oxdiff_formula C56H40As4Br4Cu4Mo8O16Sb4
_shelx_space_group_comment
;
The symmetry employed for this shelxl refinement is uniquely defined
by the following loop, which should always be used as a source of
symmetry information in preference to the above space-group names.
They are only intended as comments.
;
_shelx_estimated_absorpt_t_max 0.507
_shelx_estimated_absorpt_t_min 0.291
_reflns_odcompleteness_completeness 98.73
_reflns_odcompleteness_iscentric 1
_reflns_odcompleteness_theta 29.97
_olex2_refinement_description
;
1. Fixed Uiso
 At 1.2 times of:
  All C(H) groups
2. Restrained distances
 Sb1A-As1A \\sim Sb1B-As1B
 with sigma of 0.01
 Sb2A-As2A \\sim Sb2B-As2B
 with sigma of 0.01
 Sb3A-As3A \\sim Sb3B-As3B
 with sigma of 0.01
 Sb4B-As4B \\sim Sb4A-As4A
 with sigma of 0.01
3. Uiso/Uaniso restraints and constraints
Br2A \\sim Br2B: within 1.7A with sigma of 0.01 and sigma for terminal atoms of
0.01
C22A \\sim C22B: within 1.3A with sigma of 0.02 and sigma for terminal atoms of
0.02
4. Others
 Sof(As1B)=Sof(Sb1B)=1-FVAR(1)
 Sof(Sb1A)=Sof(As1A)=FVAR(1)
 Sof(As2B)=Sof(Sb2B)=1-FVAR(2)
 Sof(Sb2A)=Sof(As2A)=FVAR(2)
 Sof(Sb3B)=Sof(As3B)=1-FVAR(3)
 Sof(As3A)=Sof(Sb3A)=FVAR(3)
 Sof(As4B)=Sof(Sb4B)=1-FVAR(4)
 Sof(Sb4A)=Sof(As4A)=FVAR(4)
 Sof(Br1B)=1-FVAR(5)
 Sof(Br1A)=FVAR(5)
 Sof(Br2B)=1-FVAR(6)
 Sof(Br2A)=FVAR(6)
 Sof(Br0J)=1-FVAR(7)
 Sof(Br3B)=FVAR(7)
 Sof(Br4B)=1-FVAR(8)
 Sof(Br4A)=FVAR(8)
 Sof(C22B)=Sof(O7B)=1-FVAR(9)
 Sof(C22A)=Sof(O7A)=FVAR(9)
5.a Aromatic/amide H refined with riding coordinates:
 C7(H7), C20(H20), C45(H45), C12(H12), C11(H11), C34(H34), C49(H49), C13(H13),
 C41(H41), C48(H48), C53(H53), C39(H39), C19(H19), C38(H38), C54(H54), C42(H42),
  C32(H32), C14(H14), C21(H21), C3(H3), C40(H40), C17(H17), C18(H18), C10(H10),
 C33(H33), C5(H5), C4(H4), C6(H6), C55(H55), C52(H52), C46(H46), C47(H47),
 C35(H35), C31(H31), C56(H56), C25(H25), C24(H24), C27(H27), C28(H28), C26(H26)
;
_olex2_submission_special_instructions 'No special instructions were received'
_oxdiff_exptl_absorpt_empirical_details
;
Empirical correction (ABSPACK) includes:
- Absorption correction using spherical harmonics
- Frame scaling
;
_oxdiff_exptl_absorpt_empirical_full_max 1.114
_oxdiff_exptl_absorpt_empirical_full_min 0.905

loop_
_space_group_symop_operation_xyz
'x, y, z'
'-x, -y, -z'

loop_
_atom_site_label
_atom_site_type_symbol
_atom_site_fract_x
_atom_site_fract_y
_atom_site_fract_z
_atom_site_U_iso_or_equiv
_atom_site_adp_type
_atom_site_occupancy
_atom_site_site_symmetry_order
_atom_site_calc_flag
_atom_site_refinement_flags_posn
_atom_site_refinement_flags_adp
_atom_site_refinement_flags_occupancy
_atom_site_disorder_assembly
_atom_site_disorder_group
Sb4A Sb 0.1131(3) 1.2305(3) 0.7316(3) 0.0190(4) Uani 0.606(3) 1 d D . P A 1
Mo2 Mo 0.94419(3) 0.36343(3) 0.39954(2) 0.01496(8) Uani 1 1 d . . . . .
Sb1A Sb 0.8170(4) 0.3329(4) 0.2994(4) 0.0199(5) Uani 0.558(3) 1 d D . P B 1
Mo5 Mo 0.49553(3) 0.69935(3) 0.45624(2) 0.01549(8) Uani 1 1 d . . . . .
Mo3 Mo 0.61297(3) 0.69804(3) -0.15152(2) 0.01561(8) Uani 1 1 d . . . . .
Mo6 Mo 0.44219(3) 0.86714(3) 0.33994(2) 0.01660(8) Uani 1 1 d . . . . .
Mo8 Mo 0.11309(3) 1.19589(3) 0.89169(2) 0.01678(8) Uani 1 1 d . . . . .
Mo1 Mo 0.99536(3) 0.19555(3) 0.28627(2) 0.01553(8) Uani 1 1 d . . . . .
Mo7 Mo -0.06259(3) 1.24922(3) 0.78664(2) 0.01465(7) Uani 1 1 d . . . . .
As1A As 0.9617(6) 0.3706(6) 0.2430(6) 0.0246(12) Uani 0.558(3) 1 d D . P B 1
As3A As 0.4653(8) 0.8745(7) 0.4984(4) 0.0317(19) Uani 0.432(3) 1 d D . P A 1
Sb2A Sb 0.6164(7) 0.7238(5) 0.0122(4) 0.0189(6) Uani 0.460(3) 1 d D . P C 1
Sb3A Sb 0.3170(6) 0.8444(7) 0.4440(6) 0.0208(7) Uani 0.432(3) 1 d D . P A 1
As4A As 0.0814(7) 1.0849(6) 0.7911(6) 0.0205(10) Uani 0.606(3) 1 d D . P A 1
As2A As 0.5931(6) 0.5775(7) -0.0487(7) 0.0260(10) Uani 0.460(3) 1 d D . P C 1
Mo4 Mo 0.43989(3) 0.74670(3) -0.04083(2) 0.02286(9) Uani 1 1 d . . . . .
Br2A Br 0.8184(6) 0.4154(5) 0.0476(3) 0.0328(7) Uani 0.82(5) 1 d . U P B 1
Br3B Br 0.1804(9) 1.0915(4) 0.5368(4) 0.0395(11) Uani 0.71(5) 1 d . . P A 1
Cu2 Cu 0.68784(5) 0.56017(5) 0.06437(4) 0.03056(15) Uani 1 1 d . . . . .
Cu4 Cu 0.18612(5) 1.06745(5) 0.67408(4) 0.03205(16) Uani 1 1 d . . . . .
Cu1 Cu 0.80742(5) 0.44184(5) 0.18421(4) 0.03352(16) Uani 1 1 d . . . . .
Br4A Br 0.3225(7) 0.9287(8) 0.6966(2) 0.0438(15) Uani 0.78(5) 1 d . . P A 1
Cu3 Cu 0.31058(5) 0.94635(5) 0.55874(4) 0.03541(17) Uani 1 1 d . . . . .
Br1A Br 0.6866(8) 0.5876(3) 0.2021(3) 0.0397(12) Uani 0.53(4) 1 d . . P B 1
O13 O -0.1335(3) 1.1116(3) 0.8887(2) 0.0303(8) Uani 1 1 d . . . . .
O14 O -0.0991(3) 1.1466(3) 0.6417(2) 0.0320(9) Uani 1 1 d . . . . .
O3 O 0.8684(3) 0.5791(3) 0.3659(2) 0.0321(9) Uani 1 1 d . . . . .
O4 O 1.1484(3) 0.3714(3) 0.3716(2) 0.0366(9) Uani 1 1 d . . . . .
O9 O 0.3900(3) 0.6672(3) 0.6051(2) 0.0354(9) Uani 1 1 d . . . . .
O5 O 0.6242(3) 0.8977(3) -0.1222(2) 0.0341(9) Uani 1 1 d . . . . .
O2 O 0.8824(3) 0.1625(3) 0.1463(2) 0.0366(9) Uani 1 1 d . . . . .
O6 O 0.8294(3) 0.6183(3) -0.1167(2) 0.0359(9) Uani 1 1 d . . . . .
O12 O 0.3749(3) 1.0836(3) 0.3680(3) 0.0394(10) Uani 1 1 d . . . . .
O10 O 0.3630(3) 0.6177(3) 0.3648(2) 0.0371(10) Uani 1 1 d . . . . .
O16 O 0.3295(3) 1.1246(3) 0.8501(2) 0.0378(10) Uani 1 1 d . . . . .
O1 O 0.8792(3) 0.1111(3) 0.4001(3) 0.0467(11) Uani 1 1 d . . . . .
C16 C 0.6189(3) 0.8246(3) -0.1292(3) 0.0223(10) Uani 1 1 d . . . . .
O8 O 0.3980(4) 0.6447(3) 0.1063(2) 0.0526(13) Uani 1 1 d . . . . .
C9 C 1.0736(4) 0.3660(3) 0.3772(3) 0.0243(10) Uani 1 1 d . . . . .
C43 C -0.1033(3) 1.1594(3) 0.8514(3) 0.0203(9) Uani 1 1 d . . . . .
C30 C 0.4082(4) 0.6528(3) 0.3974(3) 0.0239(10) Uani 1 1 d . . . . .
C2 C 0.9204(4) 0.1776(4) 0.1992(3) 0.0248(10) Uani 1 1 d . . . . .
C8 C 0.8957(3) 0.4989(4) 0.3745(3) 0.0223(10) Uani 1 1 d . . . . .
O15 O 0.1067(4) 1.4044(3) 0.8714(4) 0.0645(16) Uani 1 1 d . . . . .
C1 C 0.9176(4) 0.1457(4) 0.3585(3) 0.0288(11) Uani 1 1 d . . . . .
O11 O 0.6544(3) 0.8534(4) 0.3501(3) 0.0587(15) Uani 1 1 d . . . . .
C7 C 1.1532(3) 0.1509(3) 0.3305(3) 0.0211(10) Uani 1 1 d . . . . .
H7 H 1.171427 0.181336 0.371938 0.025 Uiso 1 1 calc R . . . .
C37 C 0.4005(4) 1.0034(4) 0.3625(3) 0.0297(12) Uani 1 1 d . . . . .
C36 C 0.5762(4) 0.8608(4) 0.3509(3) 0.0340(13) Uani 1 1 d . . . . .
C15 C 0.7491(4) 0.6472(3) -0.1263(3) 0.0241(10) Uani 1 1 d . . . . .
C20 C 0.5550(3) 0.7597(4) -0.2719(3) 0.0244(10) Uani 1 1 d . . . . .
H20 H 0.529183 0.825675 -0.280457 0.029 Uiso 1 1 calc R . . . .
C45 C -0.2130(3) 1.3551(3) 0.7721(3) 0.0238(10) Uani 1 1 d . . . . .
H45 H -0.263782 1.334047 0.758698 0.029 Uiso 1 1 calc R . . . .
C12 C 1.0010(4) 0.3153(3) 0.5229(3) 0.0226(10) Uani 1 1 d . . . . .
H12 H 1.066710 0.296586 0.533677 0.027 Uiso 1 1 calc R . . . .
C44 C -0.0819(4) 1.1817(3) 0.6952(3) 0.0229(10) Uani 1 1 d . . . . .
C51 C 0.2492(4) 1.1517(4) 0.8616(3) 0.0262(11) Uani 1 1 d . . . . .
C29 C 0.4256(3) 0.6846(3) 0.5503(3) 0.0220(10) Uani 1 1 d . . . . .
C11 C 0.9369(4) 0.4077(3) 0.5261(3) 0.0233(10) Uani 1 1 d . . . . .
H11 H 0.951625 0.462193 0.539041 0.028 Uiso 1 1 calc R . . . .
C34 C 0.6019(4) 0.5535(4) 0.4842(3) 0.0285(11) Uani 1 1 d . . . . .
H34 H 0.579768 0.505851 0.505027 0.034 Uiso 1 1 calc R . . . .
C49 C -0.1840(3) 1.3666(3) 0.8480(3) 0.0223(10) Uani 1 1 d . . . . .
H49 H -0.211983 1.353329 0.894478 0.027 Uiso 1 1 calc R . . . .
C13 C 0.9511(4) 0.2549(3) 0.5011(3) 0.0237(10) Uani 1 1 d . . . . .
H13 H 0.977531 0.188937 0.493878 0.028 Uiso 1 1 calc R . . . .
C41 C 0.4949(4) 0.8057(4) 0.2186(3) 0.0276(11) Uani 1 1 d . . . . .
H41 H 0.560297 0.775303 0.207887 0.033 Uiso 1 1 calc R . . . .
C48 C -0.1073(4) 1.4005(3) 0.8432(3) 0.0255(11) Uani 1 1 d . . . . .
H48 H -0.074515 1.414312 0.885333 0.031 Uiso 1 1 calc R . . . .
C53 C 0.0087(4) 1.1919(4) 0.9955(3) 0.0259(11) Uani 1 1 d . . . . .
H53 H -0.058153 1.212464 0.990582 0.031 Uiso 1 1 calc R . . . .
C39 C 0.3403(4) 0.8321(4) 0.2530(3) 0.0286(11) Uani 1 1 d . . . . .
H39 H 0.283524 0.821989 0.269538 0.034 Uiso 1 1 calc R . . . .
C50 C 0.1099(4) 1.3282(4) 0.8747(3) 0.0322(12) Uani 1 1 d . . . . .
C19 C 0.6525(4) 0.7047(4) -0.2794(3) 0.0263(11) Uani 1 1 d . . . . .
H19 H 0.703001 0.726904 -0.293506 0.032 Uiso 1 1 calc R . . . .
C38 C 0.3498(4) 0.9190(4) 0.2331(3) 0.0294(12) Uani 1 1 d . . . . .
H38 H 0.300528 0.978115 0.233825 0.035 Uiso 1 1 calc R . . . .
C54 C 0.0633(4) 1.2476(4) 1.0157(3) 0.0322(12) Uani 1 1 d . . . . .
H54 H 0.039192 1.312863 1.026645 0.039 Uiso 1 1 calc R . . . .
C42 C 0.4455(4) 0.9033(4) 0.2116(3) 0.0271(11) Uani 1 1 d . . . . .
H42 H 0.471804 0.949947 0.195344 0.033 Uiso 1 1 calc R . . . .
C32 C 0.6491(3) 0.6489(4) 0.3985(3) 0.0281(11) Uani 1 1 d . . . . .
H32 H 0.663867 0.675808 0.352148 0.034 Uiso 1 1 calc R . . . .
C14 C 0.8554(4) 0.3101(4) 0.4918(3) 0.0274(11) Uani 1 1 d . . . . .
H14 H 0.805757 0.287522 0.478168 0.033 Uiso 1 1 calc R . . . .
C21 C 0.5034(4) 0.7011(4) -0.2500(3) 0.0279(11) Uani 1 1 d . . . . .
H21 H 0.436948 0.719913 -0.240945 0.033 Uiso 1 1 calc R . . . .
C3 C 1.1538(3) 0.1754(3) 0.2515(3) 0.0233(10) Uani 1 1 d . . . . .
H3 H 1.173331 0.224714 0.230583 0.028 Uiso 1 1 calc R . . . .
C40 C 0.4304(4) 0.7617(4) 0.2441(3) 0.0281(11) Uani 1 1 d . . . . .
H40 H 0.444494 0.696350 0.253787 0.034 Uiso 1 1 calc R . . . .
C17 C 0.5692(4) 0.6074(4) -0.2438(3) 0.0332(13) Uani 1 1 d . . . . .
H17 H 0.554094 0.552798 -0.230011 0.040 Uiso 1 1 calc R . . . .
C18 C 0.6597(4) 0.6106(4) -0.2618(3) 0.0322(12) Uani 1 1 d . . . . .
H18 H 0.716548 0.558230 -0.262079 0.039 Uiso 1 1 calc R . . . .
C10 C 0.8457(4) 0.4048(4) 0.5064(3) 0.0275(11) Uani 1 1 d . . . . .
H10 H 0.788854 0.456985 0.503585 0.033 Uiso 1 1 calc R . . . .
C33 C 0.6153(4) 0.5711(4) 0.4047(3) 0.0279(11) Uani 1 1 d . . . . .
H33 H 0.603776 0.536854 0.362819 0.033 Uiso 1 1 calc R . . . .
C5 C 1.1007(4) 0.0500(4) 0.2616(3) 0.0269(11) Uani 1 1 d . . . . .
H5 H 1.077999 0.000475 0.248661 0.032 Uiso 1 1 calc R . . . .
C4 C 1.1206(3) 0.1140(4) 0.2091(3) 0.0262(11) Uani 1 1 d . . . . .
H4 H 1.112905 0.115480 0.154820 0.031 Uiso 1 1 calc R . . . .
C6 C 1.1207(4) 0.0730(3) 0.3371(3) 0.0252(10) Uani 1 1 d . . . . .
H6 H 1.113518 0.041715 0.383579 0.030 Uiso 1 1 calc R . . . .
C55 C 0.1589(4) 1.1915(5) 1.0171(3) 0.0357(13) Uani 1 1 d . . . . .
H55 H 0.210434 1.212006 1.029261 0.043 Uiso 1 1 calc R . . . .
C52 C 0.0713(4) 1.1001(4) 0.9839(3) 0.0319(12) Uani 1 1 d . . . . .
H52 H 0.054022 1.047510 0.969497 0.038 Uiso 1 1 calc R . . . .
C46 C -0.1517(4) 1.3812(3) 0.7207(3) 0.0283(11) Uani 1 1 d . . . . .
H46 H -0.153297 1.379332 0.666032 0.034 Uiso 1 1 calc R . . . .
C23 C 0.4178(4) 0.6776(4) 0.0519(3) 0.0358(13) Uani 1 1 d . . . . .
C47 C -0.0879(4) 1.4105(4) 0.7634(3) 0.0309(12) Uani 1 1 d . . . . .
H47 H -0.040135 1.432908 0.742688 0.037 Uiso 1 1 calc R . . . .
C35 C 0.6281(4) 0.6208(4) 0.5263(3) 0.0328(13) Uani 1 1 d . . . . .
H35 H 0.626533 0.625761 0.580893 0.039 Uiso 1 1 calc R . . . .
C31 C 0.6565(4) 0.6787(4) 0.4744(3) 0.0311(12) Uani 1 1 d . . . . .
H31 H 0.677199 0.729373 0.487794 0.037 Uiso 1 1 calc R . . . .
C56 C 0.1652(4) 1.0995(4) 0.9974(3) 0.0357(14) Uani 1 1 d . . . . .
H56 H 0.221514 1.046701 0.993696 0.043 Uiso 1 1 calc R . . . .
C25 C 0.3475(4) 0.8741(4) 0.0265(3) 0.0401(15) Uani 1 1 d . . . . .
H25 H 0.343310 0.869957 0.081129 0.048 Uiso 1 1 calc R . . . .
C24 C 0.4129(4) 0.9053(4) -0.0147(4) 0.0393(14) Uani 1 1 d . . . . .
H24 H 0.460314 0.925752 0.007134 0.047 Uiso 1 1 calc R . . . .
C27 C 0.3210(4) 0.8664(5) -0.1011(3) 0.0426(16) Uani 1 1 d . . . . .
H27 H 0.295080 0.855316 -0.148121 0.051 Uiso 1 1 calc R . . . .
C28 C 0.3963(4) 0.9012(4) -0.0950(3) 0.0372(14) Uani 1 1 d . . . . .
H28 H 0.429874 0.918640 -0.136269 0.045 Uiso 1 1 calc R . . . .
C26 C 0.2892(4) 0.8500(6) -0.0257(3) 0.0507(19) Uani 1 1 d . . . . .
H26 H 0.238567 0.827254 -0.013436 0.061 Uiso 1 1 calc R . . . .
As1B As 0.8267(7) 0.3409(9) 0.3007(8) 0.0228(14) Uani 0.442(3) 1 d D . P B 2
Sb1B Sb 0.9716(5) 0.3735(4) 0.2385(5) 0.0192(5) Uani 0.442(3) 1 d D . P B 2
As2B As 0.6122(9) 0.7170(7) 0.0013(6) 0.0197(9) Uani 0.540(3) 1 d D . P C 2
Sb2B Sb 0.5761(4) 0.5732(4) -0.0508(4) 0.0251(5) Uani 0.540(3) 1 d D . P C 2
Sb3B Sb 0.4748(4) 0.8785(3) 0.49639(18) 0.0217(4) Uani 0.568(3) 1 d D . P A 2
As3B As 0.3277(7) 0.8406(8) 0.4491(7) 0.0196(9) Uani 0.568(3) 1 d D . P A 2
As4B As 0.1144(7) 1.2238(8) 0.7385(7) 0.0269(18) Uani 0.394(3) 1 d D . P A 2
Sb4B Sb 0.0884(7) 1.0719(7) 0.7896(6) 0.0197(8) Uani 0.394(3) 1 d D . P A 2
Br1B Br 0.6557(16) 0.5749(11) 0.2008(4) 0.063(4) Uani 0.47(4) 1 d . . P B 2
Br2B Br 0.8319(17) 0.428(2) 0.0418(12) 0.028(3) Uani 0.18(5) 1 d . U P B 2
Br0J Br 0.200(2) 1.0991(17) 0.5339(10) 0.045(3) Uani 0.29(5) 1 d . . P A 2
Br4B Br 0.3057(14) 0.9093(14) 0.6953(7) 0.030(2) Uani 0.22(5) 1 d . . P A 2
C22A C 0.385(2) 0.678(3) -0.1070(15) 0.031(4) Uani 0.55(8) 1 d . U P C 2
O7A O 0.352(2) 0.638(3) -0.1483(12) 0.052(6) Uani 0.55(8) 1 d . . P C 2
C22B C 0.410(3) 0.647(3) -0.1056(16) 0.023(5) Uani 0.45(8) 1 d . U P C 3
O7B O 0.386(3) 0.599(3) -0.1435(16) 0.052(7) Uani 0.45(8) 1 d . . P C 3

loop_
_atom_site_aniso_label
_atom_site_aniso_U_11
_atom_site_aniso_U_22
_atom_site_aniso_U_33
_atom_site_aniso_U_23
_atom_site_aniso_U_13
_atom_site_aniso_U_12
Sb4A 0.0182(8) 0.0222(7) 0.0154(7) 0.0020(6) 0.0038(4) -0.0055(6)
Mo2 0.01302(18) 0.01673(19) 0.01362(17) -0.00007(14) 0.00095(13) -0.00296(14)
Sb1A 0.0164(6) 0.0235(11) 0.0181(6) 0.0026(7) -0.0029(5) -0.0044(8)
Mo5 0.01410(18) 0.01826(19) 0.01234(17) -0.00026(14) -0.00125(13) -0.00293(14)
Mo3 0.01606(19) 0.01492(18) 0.01391(17) 0.00046(14) 0.00059(14) -0.00260(14)
Mo6 0.01427(18) 0.01686(19) 0.01855(19) 0.00158(14) 0.00052(14) -0.00514(15)
Mo8 0.01352(18) 0.01853(19) 0.01718(18) -0.00042(14) -0.00078(14) -0.00378(14)
Mo1 0.01658(19) 0.01761(19) 0.01319(17) 0.00034(14) -0.00099(14) -0.00670(15)
Mo7 0.01393(18) 0.01681(19) 0.01259(17) -0.00023(13) 0.00096(13) -0.00434(14)
As1A 0.0174(15) 0.0305(17) 0.0244(18) -0.0034(11) -0.0005(10) -0.0058(9)
As3A 0.024(2) 0.025(2) 0.044(3) -0.0052(13) 0.0060(12) -0.0051(14)
Sb2A 0.0215(9) 0.0193(10) 0.0143(15) 0.0024(8) -0.0018(10) -0.0048(6)
Sb3A 0.0224(13) 0.0219(11) 0.0167(14) 0.0021(8) -0.0003(9) -0.0057(11)
As4A 0.0189(14) 0.024(2) 0.0177(9) -0.0017(13) 0.0064(8) -0.0061(14)
As2A 0.035(3) 0.0262(13) 0.0187(9) 0.0047(8) -0.0049(18) -0.0136(15)
Mo4 0.0191(2) 0.0376(3) 0.01495(19) -0.00151(17) 0.00160(15) -0.01361(18)
Br2A 0.0282(12) 0.0442(11) 0.0165(8) -0.0069(7) 0.0015(8) 0.0009(9)
Br3B 0.049(2) 0.0290(11) 0.0193(10) -0.0048(6) -0.0119(14) 0.0170(12)
Cu2 0.0351(4) 0.0310(4) 0.0183(3) 0.0048(3) -0.0020(3) -0.0014(3)
Cu4 0.0270(4) 0.0352(4) 0.0211(3) -0.0082(3) -0.0004(3) 0.0072(3)
Cu1 0.0442(4) 0.0261(3) 0.0181(3) 0.0014(3) -0.0070(3) 0.0048(3)
Br4A 0.0434(17) 0.043(2) 0.0188(5) 0.0018(8) -0.0021(7) 0.0210(15)
Cu3 0.0393(4) 0.0309(4) 0.0202(3) -0.0041(3) 0.0024(3) 0.0095(3)
Br1A 0.049(2) 0.0316(10) 0.0165(7) -0.0028(6) 0.0003(10) 0.0162(11)
O13 0.031(2) 0.034(2) 0.030(2) 0.0000(16) 0.0106(16) -0.0163(17)
O14 0.043(2) 0.039(2) 0.0184(18) -0.0005(16) -0.0058(16) -0.0197(18)
O3 0.033(2) 0.0207(19) 0.039(2) 0.0019(16) 0.0033(17) -0.0044(16)
O4 0.021(2) 0.040(2) 0.051(3) -0.0112(19) 0.0105(17) -0.0133(17)
O9 0.038(2) 0.047(2) 0.0216(19) 0.0053(17) 0.0054(16) -0.0156(19)
O5 0.041(2) 0.0218(19) 0.043(2) 0.0085(17) -0.0077(18) -0.0146(17)
O2 0.037(2) 0.050(3) 0.027(2) -0.0077(18) -0.0107(17) -0.0191(19)
O6 0.024(2) 0.036(2) 0.042(2) -0.0062(18) -0.0021(17) -0.0020(17)
O12 0.048(3) 0.019(2) 0.053(3) -0.0009(18) -0.008(2) -0.0137(18)
O10 0.053(3) 0.035(2) 0.032(2) 0.0091(17) -0.0219(19) -0.026(2)
O16 0.0148(19) 0.054(3) 0.041(2) 0.000(2) -0.0006(16) -0.0073(18)
O1 0.058(3) 0.054(3) 0.044(3) -0.002(2) 0.012(2) -0.041(2)
C16 0.023(2) 0.022(2) 0.021(2) 0.0063(19) -0.0014(19) -0.0057(19)
O8 0.084(4) 0.064(3) 0.031(2) -0.006(2) 0.018(2) -0.054(3)
C9 0.025(3) 0.022(2) 0.027(3) -0.006(2) 0.001(2) -0.009(2)
C43 0.016(2) 0.027(3) 0.018(2) -0.0065(18) 0.0021(17) -0.0071(19)
C30 0.031(3) 0.017(2) 0.022(2) 0.0089(19) -0.008(2) -0.005(2)
C2 0.023(3) 0.026(3) 0.026(3) -0.003(2) 0.002(2) -0.009(2)
C8 0.018(2) 0.026(3) 0.020(2) -0.0007(19) 0.0037(18) -0.0037(19)
O15 0.059(3) 0.033(3) 0.112(5) 0.005(3) -0.033(3) -0.028(2)
C1 0.035(3) 0.031(3) 0.027(3) -0.005(2) 0.003(2) -0.019(2)
O11 0.025(2) 0.078(4) 0.082(4) 0.025(3) -0.008(2) -0.031(2)
C7 0.019(2) 0.021(2) 0.022(2) -0.0012(18) -0.0053(18) -0.0039(18)
C37 0.027(3) 0.030(3) 0.033(3) 0.006(2) -0.006(2) -0.012(2)
C36 0.027(3) 0.040(3) 0.039(3) 0.009(3) -0.001(2) -0.017(2)
C15 0.025(3) 0.021(2) 0.023(2) 0.0016(19) 0.000(2) -0.004(2)
C20 0.021(2) 0.035(3) 0.015(2) -0.0010(19) 0.0010(18) -0.006(2)
C45 0.019(2) 0.023(2) 0.024(2) -0.0041(19) -0.0045(19) -0.0001(19)
C12 0.023(2) 0.023(2) 0.016(2) 0.0008(18) -0.0007(18) 0.0004(19)
C44 0.026(3) 0.026(3) 0.018(2) 0.0039(19) -0.0018(19) -0.010(2)
C51 0.025(3) 0.027(3) 0.027(3) 0.001(2) -0.003(2) -0.009(2)
C29 0.020(2) 0.023(2) 0.022(2) -0.0042(19) -0.0013(18) -0.0045(19)
C11 0.030(3) 0.021(2) 0.015(2) -0.0051(18) 0.0008(19) -0.004(2)
C34 0.022(3) 0.028(3) 0.026(3) 0.009(2) 0.000(2) 0.003(2)
C49 0.021(2) 0.022(2) 0.018(2) -0.0033(18) 0.0019(18) 0.0001(19)
C13 0.030(3) 0.018(2) 0.022(2) 0.0047(18) 0.003(2) -0.006(2)
C41 0.025(3) 0.027(3) 0.024(3) 0.005(2) 0.007(2) -0.001(2)
C48 0.023(3) 0.020(2) 0.030(3) -0.007(2) -0.005(2) -0.0017(19)
C53 0.019(2) 0.036(3) 0.018(2) 0.004(2) 0.0029(18) -0.003(2)
C39 0.025(3) 0.040(3) 0.022(2) 0.000(2) -0.004(2) -0.013(2)
C50 0.024(3) 0.032(3) 0.043(3) 0.000(2) -0.010(2) -0.012(2)
C19 0.021(3) 0.041(3) 0.012(2) -0.001(2) 0.0025(18) -0.004(2)
C38 0.026(3) 0.033(3) 0.022(3) 0.004(2) -0.009(2) -0.001(2)
C54 0.029(3) 0.043(3) 0.018(2) -0.011(2) 0.003(2) -0.003(2)
C42 0.031(3) 0.027(3) 0.018(2) 0.006(2) 0.003(2) -0.003(2)
C32 0.011(2) 0.040(3) 0.027(3) 0.008(2) 0.0016(19) 0.001(2)
C14 0.025(3) 0.044(3) 0.017(2) 0.001(2) 0.0046(19) -0.018(2)
C21 0.021(3) 0.042(3) 0.022(2) -0.006(2) 0.0008(19) -0.013(2)
C3 0.015(2) 0.024(3) 0.028(3) 0.000(2) 0.0024(19) -0.0038(19)
C40 0.047(3) 0.022(3) 0.017(2) -0.0032(19) 0.002(2) -0.013(2)
C17 0.053(4) 0.030(3) 0.021(3) -0.006(2) 0.000(2) -0.018(3)
C18 0.034(3) 0.034(3) 0.018(2) -0.008(2) 0.002(2) 0.004(2)
C10 0.022(3) 0.036(3) 0.016(2) -0.002(2) 0.0072(19) 0.001(2)
C33 0.022(3) 0.026(3) 0.026(3) -0.004(2) 0.000(2) 0.006(2)
C5 0.027(3) 0.023(3) 0.026(3) -0.004(2) -0.005(2) -0.002(2)
C4 0.017(2) 0.035(3) 0.019(2) -0.005(2) 0.0020(18) 0.001(2)
C6 0.029(3) 0.021(2) 0.023(2) 0.0024(19) -0.006(2) -0.005(2)
C55 0.027(3) 0.060(4) 0.018(2) -0.004(2) -0.004(2) -0.011(3)
C52 0.040(3) 0.036(3) 0.018(2) 0.006(2) 0.006(2) -0.011(3)
C46 0.031(3) 0.022(3) 0.022(2) 0.008(2) -0.003(2) 0.005(2)
C23 0.041(3) 0.049(4) 0.029(3) -0.008(3) 0.007(2) -0.030(3)
C47 0.032(3) 0.019(3) 0.039(3) 0.007(2) 0.001(2) -0.006(2)
C35 0.022(3) 0.049(3) 0.013(2) 0.005(2) -0.0064(19) 0.008(2)
C31 0.018(3) 0.032(3) 0.037(3) -0.006(2) -0.004(2) 0.001(2)
C56 0.028(3) 0.044(3) 0.019(3) 0.010(2) 0.000(2) 0.009(2)
C25 0.030(3) 0.051(4) 0.022(3) 0.005(3) 0.003(2) 0.008(3)
C24 0.032(3) 0.029(3) 0.044(4) -0.006(3) -0.009(3) 0.008(2)
C27 0.020(3) 0.071(4) 0.023(3) 0.009(3) -0.003(2) 0.003(3)
C28 0.022(3) 0.046(4) 0.030(3) 0.006(3) 0.004(2) 0.008(2)
C26 0.022(3) 0.093(5) 0.022(3) 0.006(3) 0.003(2) 0.002(3)
As1B 0.028(3) 0.0253(17) 0.0173(11) 0.0026(10) -0.0050(16) -0.0114(13)
Sb1B 0.0194(14) 0.0170(9) 0.0193(8) -0.0012(6) 0.0003(9) -0.0034(9)
As2B 0.0205(13) 0.0200(14) 0.016(2) 0.0031(12) -0.0011(15) -0.0040(9)
Sb2B 0.0317(13) 0.0217(7) 0.0233(7) 0.0046(5) -0.0014(9) -0.0108(7)
Sb3B 0.0241(9) 0.0209(7) 0.0197(8) -0.0028(5) 0.0001(6) -0.0069(6)
As3B 0.025(2) 0.0178(12) 0.0128(12) -0.0020(10) -0.0004(13) -0.0032(13)
As4B 0.027(2) 0.026(2) 0.018(2) 0.0021(15) 0.0051(14) 0.0045(14)
Sb4B 0.0172(13) 0.0221(18) 0.0199(9) -0.0040(10) 0.0015(9) -0.0065(13)
Br1B 0.073(6) 0.051(3) 0.0177(9) 0.0044(13) 0.0097(18) 0.042(3)
Br2B 0.016(4) 0.041(5) 0.015(2) 0.000(3) 0.003(2) 0.006(3)
Br0J 0.043(5) 0.050(4) 0.0143(16) -0.004(2) -0.004(3) 0.023(3)
Br4B 0.035(3) 0.027(4) 0.0157(17) 0.0024(18) -0.0026(18) 0.007(3)
C22A 0.016(10) 0.040(13) 0.037(6) -0.014(9) 0.014(7) -0.011(8)
O7A 0.041(11) 0.090(17) 0.043(6) -0.023(9) 0.004(7) -0.046(11)
C22B 0.016(11) 0.029(12) 0.024(6) -0.009(8) 0.012(7) -0.010(8)
O7B 0.049(15) 0.077(17) 0.049(8) -0.024(11) 0.010(10) -0.045(13)

loop_
_atom_type_symbol
_atom_type_description
_atom_type_scat_dispersion_real
_atom_type_scat_dispersion_imag
_atom_type_scat_source
C C 0.0033 0.0016 'International Tables Vol C Tables 4.2.6.8 and 6.1.1.4'
H H 0.0000 0.0000 'International Tables Vol C Tables 4.2.6.8 and 6.1.1.4'
As As 0.0499 2.0058 'International Tables Vol C Tables 4.2.6.8 and 6.1.1.4'
Br Br -0.2901 2.4595 'International Tables Vol C Tables 4.2.6.8 and 6.1.1.4'
Cu Cu 0.3201 1.2651 'International Tables Vol C Tables 4.2.6.8 and 6.1.1.4'
Mo Mo -1.6832 0.6857 'International Tables Vol C Tables 4.2.6.8 and 6.1.1.4'
O O 0.0106 0.0060 'International Tables Vol C Tables 4.2.6.8 and 6.1.1.4'
Sb Sb -0.5866 1.5461 'International Tables Vol C Tables 4.2.6.8 and 6.1.1.4'

loop_
_exptl_crystal_face_index_h
_exptl_crystal_face_index_k
_exptl_crystal_face_index_l
_exptl_crystal_face_perp_dist
10 21 2 0.0402
8 -12 13 0.0835
-13 -20 -5 0.0426
-15 2 -16 0.0934
15 19 0 0.0581
-13 1 18 0.0902
-15 -19 1 0.0498
-9 -20 -10 0.0426
-1 -15 -16 0.0534
9 18 -12 0.0603
-20 -2 -3 0.0954
5 -18 -2 0.0689
20 11 5 0.0850
8 20 9 0.0581

loop_
_geom_angle_atom_site_label_1
_geom_angle_atom_site_label_2
_geom_angle_atom_site_label_3
_geom_angle
_geom_angle_site_symmetry_1
_geom_angle_site_symmetry_3
_geom_angle_publ_flag
Mo7 Sb4A Mo8 68.25(12) . . ?
As4A Sb4A Mo8 57.2(2) . . ?
As4A Sb4A Mo7 61.0(2) . . ?
Cu4 Sb4A Mo8 103.93(18) . . ?
Cu4 Sb4A Mo7 109.03(12) . . ?
Cu4 Sb4A As4A 58.3(2) . . ?
Sb1A Mo2 Mo1 56.45(12) . . ?
As1A Mo2 Sb1A 56.35(17) . . ?
As1A Mo2 Mo1 52.78(19) . . ?
C9 Mo2 Sb1A 128.58(19) . . ?
C9 Mo2 Mo1 85.67(14) . . ?
C9 Mo2 As1A 73.5(2) . . ?
C9 Mo2 C12 84.89(19) . . ?
C9 Mo2 C11 96.7(2) . . ?
C9 Mo2 C13 108.98(19) . . ?
C9 Mo2 C14 142.11(19) . . ?
C9 Mo2 C10 132.6(2) . . ?
C9 Mo2 As1B 126.5(3) . . ?
C9 Mo2 Sb1B 70.4(2) . . ?
C8 Mo2 Sb1A 90.04(19) . . ?
C8 Mo2 Mo1 128.00(14) . . ?
C8 Mo2 As1A 76.0(2) . . ?
C8 Mo2 C9 88.2(2) . . ?
C8 Mo2 C12 119.07(19) . . ?
C8 Mo2 C11 86.22(19) . . ?
C8 Mo2 C13 141.98(19) . . ?
C8 Mo2 C14 115.89(19) . . ?
C8 Mo2 C10 84.51(19) . . ?
C8 Mo2 As1B 87.8(3) . . ?
C8 Mo2 Sb1B 75.41(19) . . ?
C12 Mo2 Sb1A 137.98(18) . . ?
C12 Mo2 Mo1 111.71(12) . . ?
C12 Mo2 As1A 153.6(2) . . ?
C12 Mo2 C13 35.13(17) . . ?
C12 Mo2 C14 58.24(18) . . ?
C12 Mo2 As1B 141.0(3) . . ?
C12 Mo2 Sb1B 151.41(19) . . ?
C11 Mo2 Sb1A 134.46(18) . . ?
C11 Mo2 Mo1 145.78(12) . . ?
C11 Mo2 As1A 159.8(2) . . ?
C11 Mo2 C12 35.38(17) . . ?
C11 Mo2 C13 58.92(18) . . ?
C11 Mo2 C14 59.05(18) . . ?
C11 Mo2 C10 36.18(18) . . ?
C11 Mo2 As1B 136.2(3) . . ?
C11 Mo2 Sb1B 157.6(2) . . ?
C13 Mo2 Sb1A 103.41(18) . . ?
C13 Mo2 Mo1 87.93(13) . . ?
C13 Mo2 As1A 140.7(2) . . ?
C13 Mo2 As1B 106.4(3) . . ?
C13 Mo2 Sb1B 141.86(18) . . ?
C14 Mo2 Sb1A 82.62(18) . . ?
C14 Mo2 Mo1 99.26(14) . . ?
C14 Mo2 As1A 138.0(2) . . ?
C14 Mo2 C13 34.71(17) . . ?
C14 Mo2 As1B 85.4(3) . . ?
C14 Mo2 Sb1B 141.2(2) . . ?
C10 Mo2 Sb1A 98.27(18) . . ?
C10 Mo2 Mo1 133.79(14) . . ?
C10 Mo2 As1A 147.2(2) . . ?
C10 Mo2 C12 59.11(17) . . ?
C10 Mo2 C13 58.68(18) . . ?
C10 Mo2 C14 35.23(19) . . ?
C10 Mo2 As1B 100.0(3) . . ?
C10 Mo2 Sb1B 149.43(19) . . ?
As1B Mo2 Mo1 56.8(3) . . ?
As1B Mo2 Sb1B 57.1(2) . . ?
Sb1B Mo2 Mo1 53.97(13) . . ?
Mo2 Sb1A Mo1 68.25(13) . . ?
As1A Sb1A Mo2 61.3(3) . . ?
As1A Sb1A Mo1 58.1(2) . . ?
Cu1 Sb1A Mo2 106.7(2) . . ?
Cu1 Sb1A Mo1 104.77(19) . . ?
Cu1 Sb1A As1A 56.7(3) . . ?
As3A Mo5 Mo6 57.25(17) . . ?
As3A Mo5 Sb3A 56.56(19) . . ?
Sb3A Mo5 Mo6 53.2(2) . . ?
C30 Mo5 Mo6 85.77(13) . . ?
C30 Mo5 As3A 126.5(2) . . ?
C30 Mo5 Sb3A 70.7(2) . . ?
C30 Mo5 C34 95.8(2) . . ?
C30 Mo5 C32 110.5(2) . . ?
C30 Mo5 C33 85.3(2) . . ?
C30 Mo5 C35 131.3(2) . . ?
C30 Mo5 C31 143.2(2) . . ?
C30 Mo5 Sb3B 128.74(16) . . ?
C30 Mo5 As3B 72.7(2) . . ?
C29 Mo5 Mo6 127.69(14) . . ?
C29 Mo5 As3A 87.4(3) . . ?
C29 Mo5 Sb3A 75.7(3) . . ?
C29 Mo5 C30 87.6(2) . . ?
C29 Mo5 C34 87.03(19) . . ?
C29 Mo5 C32 142.26(18) . . ?
C29 Mo5 C33 120.62(19) . . ?
C29 Mo5 C35 84.53(19) . . ?
C29 Mo5 C31 114.9(2) . . ?
C29 Mo5 Sb3B 90.07(17) . . ?
C29 Mo5 As3B 74.9(3) . . ?
C34 Mo5 Mo6 145.25(13) . . ?
C34 Mo5 As3A 137.0(2) . . ?
C34 Mo5 Sb3A 158.2(2) . . ?
C34 Mo5 C32 59.24(18) . . ?
C34 Mo5 C33 35.73(18) . . ?
C34 Mo5 C35 36.0(2) . . ?
C34 Mo5 C31 59.2(2) . . ?
C34 Mo5 Sb3B 135.25(17) . . ?
C34 Mo5 As3B 158.8(3) . . ?
C32 Mo5 Mo6 87.65(12) . . ?
C32 Mo5 As3A 105.3(3) . . ?
C32 Mo5 Sb3A 140.9(2) . . ?
C32 Mo5 Sb3B 102.00(18) . . ?
C32 Mo5 As3B 141.2(3) . . ?
C33 Mo5 Mo6 110.42(13) . . ?
C33 Mo5 As3A 140.2(3) . . ?
C33 Mo5 Sb3A 150.9(2) . . ?
C33 Mo5 C32 35.22(19) . . ?
C33 Mo5 C31 58.40(19) . . ?
C33 Mo5 Sb3B 136.89(19) . . ?
C33 Mo5 As3B 153.0(3) . . ?
C35 Mo5 Mo6 134.92(15) . . ?
C35 Mo5 As3A 101.0(2) . . ?
C35 Mo5 Sb3A 150.1(2) . . ?
C35 Mo5 C32 58.44(18) . . ?
C35 Mo5 C33 58.96(19) . . ?
C35 Mo5 C31 35.0(2) . . ?
C35 Mo5 Sb3B 99.26(18) . . ?
C35 Mo5 As3B 148.1(3) . . ?
C31 Mo5 Mo6 100.33(14) . . ?
C31 Mo5 As3A 85.2(3) . . ?
C31 Mo5 Sb3A 140.7(2) . . ?
C31 Mo5 C32 34.81(18) . . ?
C31 Mo5 Sb3B 82.23(18) . . ?
C31 Mo5 As3B 139.0(2) . . ?
Sb3B Mo5 Mo6 56.63(6) . . ?
As3B Mo5 Mo6 53.6(3) . . ?
As3B Mo5 Sb3B 57.37(16) . . ?
Sb2A Mo3 Mo4 54.2(2) . . ?
As2A Mo3 Sb2A 56.12(18) . . ?
As2A Mo3 Mo4 58.4(2) . . ?
C16 Mo3 Sb2A 69.6(2) . . ?
C16 Mo3 As2A 125.4(3) . . ?
C16 Mo3 Mo4 86.80(14) . . ?
C16 Mo3 C20 86.32(19) . . ?
C16 Mo3 C19 93.8(2) . . ?
C16 Mo3 C21 112.76(19) . . ?
C16 Mo3 C17 144.44(19) . . ?
C16 Mo3 C18 128.7(2) . . ?
C16 Mo3 As2B 71.7(3) . . ?
C16 Mo3 Sb2B 127.96(18) . . ?
C15 Mo3 Sb2A 76.0(2) . . ?
C15 Mo3 As2A 85.1(2) . . ?
C15 Mo3 Mo4 128.62(15) . . ?
C15 Mo3 C16 87.4(2) . . ?
C15 Mo3 C20 124.23(19) . . ?
C15 Mo3 C19 89.68(19) . . ?
C15 Mo3 C21 142.4(2) . . ?
C15 Mo3 C17 112.7(2) . . ?
C15 Mo3 C18 84.0(2) . . ?
C15 Mo3 As2B 77.1(3) . . ?
C15 Mo3 Sb2B 90.26(17) . . ?
C20 Mo3 Sb2A 148.6(2) . . ?
C20 Mo3 As2A 139.8(2) . . ?
C20 Mo3 Mo4 106.24(12) . . ?
C20 Mo3 C21 34.51(17) . . ?
C20 Mo3 C17 58.15(19) . . ?
C20 Mo3 As2B 149.3(3) . . ?
C20 Mo3 Sb2B 134.47(16) . . ?
C19 Mo3 Sb2A 158.3(2) . . ?
C19 Mo3 As2A 139.9(3) . . ?
C19 Mo3 Mo4 141.64(12) . . ?
C19 Mo3 C20 35.83(17) . . ?
C19 Mo3 C21 58.90(18) . . ?
C19 Mo3 C17 59.0(2) . . ?
C19 Mo3 C18 35.88(19) . . ?
C19 Mo3 As2B 160.6(3) . . ?
C19 Mo3 Sb2B 138.15(18) . . ?
C21 Mo3 Sb2A 139.8(2) . . ?
C21 Mo3 As2A 105.4(2) . . ?
C21 Mo3 Mo4 85.53(13) . . ?
C21 Mo3 As2B 138.2(3) . . ?
C21 Mo3 Sb2B 99.97(16) . . ?
C17 Mo3 Sb2A 141.8(2) . . ?
C17 Mo3 As2A 86.7(2) . . ?
C17 Mo3 Mo4 100.83(15) . . ?
C17 Mo3 C21 35.18(19) . . ?
C17 Mo3 As2B 139.4(3) . . ?
C17 Mo3 Sb2B 82.79(17) . . ?
C18 Mo3 Sb2A 152.5(2) . . ?
C18 Mo3 As2A 104.1(3) . . ?
C18 Mo3 Mo4 135.72(15) . . ?
C18 Mo3 C20 58.91(19) . . ?
C18 Mo3 C21 58.55(19) . . ?
C18 Mo3 C17 34.9(2) . . ?
C18 Mo3 As2B 151.7(3) . . ?
C18 Mo3 Sb2B 102.61(19) . . ?
As2B Mo3 Mo4 52.8(3) . . ?
As2B Mo3 Sb2B 57.22(19) . . ?
Sb2B Mo3 Mo4 55.74(12) . . ?
As3A Mo6 Mo5 52.9(2) . . ?
Sb3A Mo6 Mo5 58.4(2) . . ?
Sb3A Mo6 As3A 56.95(19) . . ?
C37 Mo6 Mo5 128.15(16) . . ?
C37 Mo6 As3A 75.7(3) . . ?
C37 Mo6 Sb3A 90.1(3) . . ?
C37 Mo6 C36 89.5(2) . . ?
C37 Mo6 C41 123.3(2) . . ?
C37 Mo6 C39 111.5(2) . . ?
C37 Mo6 C38 82.6(2) . . ?
C37 Mo6 C42 88.8(2) . . ?
C37 Mo6 C40 141.0(2) . . ?
C37 Mo6 Sb3B 74.52(18) . . ?
C37 Mo6 As3B 90.8(3) . . ?
C36 Mo6 Mo5 84.64(16) . . ?
C36 Mo6 As3A 75.7(3) . . ?
C36 Mo6 Sb3A 131.1(3) . . ?
C36 Mo6 C41 83.1(2) . . ?
C36 Mo6 C39 141.5(2) . . ?
C36 Mo6 C38 126.3(2) . . ?
C36 Mo6 C42 91.1(2) . . ?
C36 Mo6 C40 110.4(2) . . ?
C36 Mo6 Sb3B 72.4(2) . . ?
C36 Mo6 As3B 127.4(3) . . ?
C41 Mo6 Mo5 107.04(12) . . ?
C41 Mo6 As3A 151.7(2) . . ?
C41 Mo6 Sb3A 134.7(2) . . ?
C41 Mo6 C39 58.40(19) . . ?
C41 Mo6 C40 34.76(18) . . ?
C41 Mo6 Sb3B 150.01(16) . . ?
C41 Mo6 As3B 136.4(3) . . ?
C39 Mo6 Mo5 104.33(13) . . ?
C39 Mo6 As3A 139.3(3) . . ?
C39 Mo6 Sb3A 82.5(2) . . ?
C39 Mo6 C40 35.00(19) . . ?
C39 Mo6 Sb3B 142.84(18) . . ?
C39 Mo6 As3B 85.7(2) . . ?
C38 Mo6 Mo5 139.37(14) . . ?
C38 Mo6 As3A 149.1(3) . . ?
C38 Mo6 Sb3A 102.1(2) . . ?
C38 Mo6 C41 59.20(19) . . ?
C38 Mo6 C39 35.06(19) . . ?
C38 Mo6 C40 58.52(19) . . ?
C38 Mo6 Sb3B 150.61(17) . . ?
C38 Mo6 As3B 105.8(3) . . ?
C42 Mo6 Mo5 142.60(13) . . ?
C42 Mo6 As3A 159.5(3) . . ?
C42 Mo6 Sb3A 137.8(2) . . ?
C42 Mo6 C41 35.68(18) . . ?
C42 Mo6 C39 58.94(19) . . ?
C42 Mo6 C38 35.99(19) . . ?
C42 Mo6 C40 58.69(18) . . ?
C42 Mo6 Sb3B 156.34(19) . . ?
C42 Mo6 As3B 141.4(3) . . ?
C40 Mo6 Mo5 88.09(12) . . ?
C40 Mo6 As3A 140.5(3) . . ?
C40 Mo6 Sb3A 100.0(2) . . ?
C40 Mo6 Sb3B 142.59(16) . . ?
C40 Mo6 As3B 101.7(2) . . ?
Sb3B Mo6 Mo5 54.60(10) . . ?
As3B Mo6 Mo5 55.4(3) . . ?
As3B Mo6 Sb3B 57.24(16) . . ?
Sb4A Mo8 Mo7 54.22(7) . . ?
As4A Mo8 Sb4A 57.03(15) . . ?
As4A Mo8 Mo7 55.6(2) . . ?
C51 Mo8 Sb4A 75.78(17) . . ?
C51 Mo8 Mo7 128.75(15) . . ?
C51 Mo8 As4A 90.0(3) . . ?
C51 Mo8 C53 141.99(19) . . ?
C51 Mo8 C50 89.1(2) . . ?
C51 Mo8 C54 121.5(2) . . ?
C51 Mo8 C55 87.9(2) . . ?
C51 Mo8 C52 114.4(2) . . ?
C51 Mo8 C56 83.7(2) . . ?
C51 Mo8 As4B 75.3(3) . . ?
C51 Mo8 Sb4B 87.8(3) . . ?
C53 Mo8 Sb4A 141.03(14) . . ?
C53 Mo8 Mo7 86.81(12) . . ?
C53 Mo8 As4A 103.4(2) . . ?
C53 Mo8 As4B 141.2(2) . . ?
C53 Mo8 Sb4B 103.8(2) . . ?
C50 Mo8 Sb4A 71.83(19) . . ?
C50 Mo8 Mo7 85.75(15) . . ?
C50 Mo8 As4A 127.3(2) . . ?
C50 Mo8 C53 109.0(2) . . ?
C50 Mo8 C54 83.5(2) . . ?
C50 Mo8 C55 93.5(2) . . ?
C50 Mo8 C52 141.1(2) . . ?
C50 Mo8 C56 128.7(2) . . ?
C50 Mo8 As4B 73.3(3) . . ?
C50 Mo8 Sb4B 129.6(2) . . ?
C54 Mo8 Sb4A 150.07(17) . . ?
C54 Mo8 Mo7 108.49(13) . . ?
C54 Mo8 As4A 138.2(2) . . ?
C54 Mo8 C53 34.78(19) . . ?
C54 Mo8 C52 58.0(2) . . ?
C54 Mo8 As4B 151.5(3) . . ?
C54 Mo8 Sb4B 138.3(2) . . ?
C55 Mo8 Sb4A 157.96(17) . . ?
C55 Mo8 Mo7 143.23(15) . . ?
C55 Mo8 As4A 139.1(2) . . ?
C55 Mo8 C53 58.66(19) . . ?
C55 Mo8 C54 35.36(19) . . ?
C55 Mo8 C52 59.0(2) . . ?
C55 Mo8 C56 35.8(2) . . ?
C55 Mo8 As4B 158.6(2) . . ?
C55 Mo8 Sb4B 136.6(2) . . ?
C52 Mo8 Sb4A 141.57(16) . . ?
C52 Mo8 Mo7 100.46(14) . . ?
C52 Mo8 As4A 85.2(2) . . ?
C52 Mo8 C53 34.62(19) . . ?
C52 Mo8 As4B 140.4(2) . . ?
C52 Mo8 Sb4B 83.9(2) . . ?
C56 Mo8 Sb4A 151.01(18) . . ?
C56 Mo8 Mo7 135.96(16) . . ?
C56 Mo8 As4A 103.4(2) . . ?
C56 Mo8 C53 58.75(18) . . ?
C56 Mo8 C54 58.9(2) . . ?
C56 Mo8 C52 35.7(2) . . ?
C56 Mo8 As4B 149.6(3) . . ?
C56 Mo8 Sb4B 100.8(2) . . ?
As4B Mo8 Mo7 54.4(2) . . ?
As4B Mo8 Sb4B 57.30(19) . . ?
Sb4B Mo8 Mo7 58.8(2) . . ?
Sb1A Mo1 Mo2 55.29(15) . . ?
As1A Mo1 Mo2 56.0(2) . . ?
As1A Mo1 Sb1A 57.05(15) . . ?
C2 Mo1 Mo2 127.78(15) . . ?
C2 Mo1 Sb1A 73.4(2) . . ?
C2 Mo1 As1A 89.9(3) . . ?
C2 Mo1 C1 89.7(2) . . ?
C2 Mo1 C7 141.47(19) . . ?
C2 Mo1 C3 112.95(19) . . ?
C2 Mo1 C5 87.8(2) . . ?
C2 Mo1 C4 83.00(19) . . ?
C2 Mo1 C6 122.16(19) . . ?
C2 Mo1 As1B 76.3(3) . . ?
C2 Mo1 Sb1B 90.9(2) . . ?
C1 Mo1 Mo2 84.21(15) . . ?
C1 Mo1 Sb1A 72.5(2) . . ?
C1 Mo1 As1A 127.3(3) . . ?
C1 Mo1 C7 109.8(2) . . ?
C1 Mo1 C3 141.7(2) . . ?
C1 Mo1 C5 93.3(2) . . ?
C1 Mo1 C4 128.8(2) . . ?
C1 Mo1 C6 83.5(2) . . ?
C1 Mo1 As1B 75.6(3) . . ?
C1 Mo1 Sb1B 130.6(2) . . ?
C7 Mo1 Mo2 88.16(12) . . ?
C7 Mo1 Sb1A 143.36(19) . . ?
C7 Mo1 As1A 102.6(2) . . ?
C7 Mo1 As1B 139.6(3) . . ?
C7 Mo1 Sb1B 99.8(2) . . ?
C3 Mo1 Mo2 102.90(13) . . ?
C3 Mo1 Sb1A 141.95(17) . . ?
C3 Mo1 As1A 85.0(2) . . ?
C3 Mo1 C7 34.77(16) . . ?
C3 Mo1 As1B 137.9(3) . . ?
C3 Mo1 Sb1B 81.6(2) . . ?
C5 Mo1 Mo2 144.17(13) . . ?
C5 Mo1 Sb1A 156.17(19) . . ?
C5 Mo1 As1A 139.4(2) . . ?
C5 Mo1 C7 59.03(17) . . ?
C5 Mo1 C3 59.01(18) . . ?
C5 Mo1 C4 36.04(19) . . ?
C5 Mo1 C6 35.95(17) . . ?
C5 Mo1 As1B 160.5(3) . . ?
C5 Mo1 Sb1B 136.1(2) . . ?
C4 Mo1 Mo2 138.00(13) . . ?
C4 Mo1 Sb1A 148.56(19) . . ?
C4 Mo1 As1A 103.4(2) . . ?
C4 Mo1 C7 58.77(17) . . ?
C4 Mo1 C3 35.26(18) . . ?
C4 Mo1 C6 59.53(18) . . ?
C4 Mo1 As1B 148.1(3) . . ?
C4 Mo1 Sb1B 100.3(2) . . ?
C6 Mo1 Mo2 108.57(13) . . ?
C6 Mo1 Sb1A 151.71(19) . . ?
C6 Mo1 As1A 137.7(3) . . ?
C6 Mo1 C7 35.05(16) . . ?
C6 Mo1 C3 58.45(18) . . ?
C6 Mo1 As1B 152.2(3) . . ?
C6 Mo1 Sb1B 134.8(2) . . ?
As1B Mo1 Mo2 51.9(3) . . ?
Sb1B Mo1 Mo2 57.57(17) . . ?
Sb1B Mo1 As1B 56.73(18) . . ?
Sb4A Mo7 Mo8 57.54(11) . . ?
As4A Mo7 Sb4A 57.33(14) . . ?
As4A Mo7 Mo8 52.7(2) . . ?
C43 Mo7 Sb4A 128.37(18) . . ?
C43 Mo7 Mo8 85.47(13) . . ?
C43 Mo7 As4A 71.9(2) . . ?
C43 Mo7 C45 94.92(19) . . ?
C43 Mo7 C49 86.00(19) . . ?
C43 Mo7 C48 111.74(19) . . ?
C43 Mo7 C46 129.9(2) . . ?
C43 Mo7 C47 143.9(2) . . ?
C43 Mo7 As4B 125.5(3) . . ?
C43 Mo7 Sb4B 71.4(2) . . ?
C45 Mo7 Sb4A 136.52(17) . . ?
C45 Mo7 Mo8 143.07(12) . . ?
C45 Mo7 As4A 160.3(2) . . ?
C45 Mo7 C49 35.84(16) . . ?
C45 Mo7 C48 59.01(17) . . ?
C45 Mo7 C47 58.84(19) . . ?
C45 Mo7 As4B 139.5(3) . . ?
C45 Mo7 Sb4B 159.0(2) . . ?
C44 Mo7 Sb4A 88.61(17) . . ?
C44 Mo7 Mo8 127.62(15) . . ?
C44 Mo7 As4A 75.9(2) . . ?
C44 Mo7 C43 87.89(19) . . ?
C44 Mo7 C45 89.24(19) . . ?
C44 Mo7 C49 123.51(19) . . ?
C44 Mo7 C48 142.87(19) . . ?
C44 Mo7 C46 84.4(2) . . ?
C44 Mo7 C47 113.8(2) . . ?
C44 Mo7 As4B 89.6(3) . . ?
C44 Mo7 Sb4B 74.8(2) . . ?
C49 Mo7 Sb4A 135.90(15) . . ?
C49 Mo7 Mo8 107.76(12) . . ?
C49 Mo7 As4A 150.6(2) . . ?
C49 Mo7 C48 34.71(17) . . ?
C49 Mo7 C47 58.04(19) . . ?
C49 Mo7 As4B 137.0(3) . . ?
C49 Mo7 Sb4B 151.0(2) . . ?
C48 Mo7 Sb4A 101.34(15) . . ?
C48 Mo7 Mo8 86.51(12) . . ?
C48 Mo7 As4A 139.1(2) . . ?
C48 Mo7 As4B 102.3(3) . . ?
C48 Mo7 Sb4B 140.4(2) . . ?
C46 Mo7 Sb4A 100.91(18) . . ?
C46 Mo7 Mo8 136.05(14) . . ?
C46 Mo7 As4A 150.4(2) . . ?
C46 Mo7 C45 35.73(18) . . ?
C46 Mo7 C49 58.91(18) . . ?
C46 Mo7 C48 58.65(18) . . ?
C46 Mo7 C47 35.08(19) . . ?
C46 Mo7 As4B 104.0(3) . . ?
C46 Mo7 Sb4B 150.1(2) . . ?
C47 Mo7 Sb4A 82.72(17) . . ?
C47 Mo7 Mo8 101.10(14) . . ?
C47 Mo7 As4A 139.3(2) . . ?
C47 Mo7 C48 34.97(18) . . ?
C47 Mo7 As4B 85.0(3) . . ?
C47 Mo7 Sb4B 140.2(2) . . ?
As4B Mo7 Mo8 54.8(3) . . ?
As4B Mo7 Sb4B 55.6(2) . . ?
Sb4B Mo7 Mo8 53.91(18) . . ?
Sb1A As1A Mo2 62.4(3) . . ?
Sb1A As1A Mo1 64.9(2) . . ?
Mo1 As1A Mo2 71.2(2) . . ?
Cu1 As1A Mo2 110.7(3) . . ?
Cu1 As1A Sb1A 60.7(3) . . ?
Cu1 As1A Mo1 113.5(4) . . ?
Mo5 As3A Mo6 69.8(2) . . ?
Sb3A As3A Mo5 65.7(3) . . ?
Sb3A As3A Mo6 59.5(3) . . ?
Cu3 As3A Mo5 112.9(4) . . ?
Cu3 As3A Mo6 108.7(3) . . ?
Cu3 As3A Sb3A 59.8(3) . . ?
As2A Sb2A Mo3 56.7(3) . . ?
As2A Sb2A Mo4 63.8(3) . . ?
Mo4 Sb2A Mo3 66.86(16) . . ?
Cu2 Sb2A Mo3 103.7(2) . . ?
Cu2 Sb2A As2A 56.2(3) . . ?
Cu2 Sb2A Mo4 109.2(3) . . ?
Mo6 Sb3A Mo5 68.4(2) . . ?
As3A Sb3A Mo5 57.8(3) . . ?
As3A Sb3A Mo6 63.6(2) . . ?
Cu3 Sb3A Mo5 104.0(3) . . ?
Cu3 Sb3A Mo6 109.6(3) . . ?
Cu3 Sb3A As3A 56.7(3) . . ?
Sb4A As4A Mo8 65.8(2) . . ?
Sb4A As4A Mo7 61.6(2) . . ?
Mo8 As4A Mo7 71.8(3) . . ?
Cu4 As4A Sb4A 60.0(2) . . ?
Cu4 As4A Mo8 112.0(3) . . ?
Cu4 As4A Mo7 110.9(3) . . ?
Mo3 As2A Mo4 69.4(3) . . ?
Sb2A As2A Mo3 67.2(3) . . ?
Sb2A As2A Mo4 60.4(3) . . ?
Cu2 As2A Mo3 115.4(3) . . ?
Cu2 As2A Sb2A 60.0(3) . . ?
Cu2 As2A Mo4 109.5(4) . . ?
Sb2A Mo4 As2A 55.77(15) . . ?
C23 Mo4 Sb2A 88.6(3) . . ?
C23 Mo4 As2A 77.9(3) . . ?
C23 Mo4 C25 82.6(2) . . ?
C23 Mo4 C24 111.7(2) . . ?
C23 Mo4 C27 123.4(2) . . ?
C23 Mo4 C28 141.3(2) . . ?
C23 Mo4 C26 88.5(2) . . ?
C23 Mo4 As2B 90.1(3) . . ?
C23 Mo4 Sb2B 75.6(2) . . ?
C23 Mo4 C22B 87.1(8) . . ?
C25 Mo4 Sb2A 102.4(2) . . ?
C25 Mo4 As2A 150.7(3) . . ?
C25 Mo4 C24 35.2(2) . . ?
C25 Mo4 C27 59.0(2) . . ?
C25 Mo4 C28 58.8(2) . . ?
C25 Mo4 C26 35.7(2) . . ?
C25 Mo4 As2B 106.4(3) . . ?
C25 Mo4 Sb2B 152.67(19) . . ?
C24 Mo4 Sb2A 83.5(2) . . ?
C24 Mo4 As2A 138.5(2) . . ?
C24 Mo4 C28 35.1(2) . . ?
C24 Mo4 As2B 86.5(2) . . ?
C24 Mo4 Sb2B 144.23(17) . . ?
C27 Mo4 Sb2A 136.0(2) . . ?
C27 Mo4 As2A 150.2(3) . . ?
C27 Mo4 C24 58.1(2) . . ?
C27 Mo4 C28 34.6(2) . . ?
C27 Mo4 As2B 137.1(3) . . ?
C27 Mo4 Sb2B 148.1(2) . . ?
C28 Mo4 Sb2A 101.4(2) . . ?
C28 Mo4 As2A 138.1(2) . . ?
C28 Mo4 As2B 102.5(3) . . ?
C28 Mo4 Sb2B 141.70(19) . . ?
C26 Mo4 Sb2A 138.0(2) . . ?
C26 Mo4 As2A 161.0(3) . . ?
C26 Mo4 C24 59.0(3) . . ?
C26 Mo4 C27 36.1(2) . . ?
C26 Mo4 C28 59.2(2) . . ?
C26 Mo4 As2B 141.9(3) . . ?
C26 Mo4 Sb2B 155.6(2) . . ?
As2B Mo4 Sb2B 58.02(18) . . ?
C22A Mo4 C23 91.9(9) . . ?
C22A Mo4 C25 121.5(10) . . ?
C22A Mo4 C24 135.9(12) . . ?
C22A Mo4 C27 77.8(12) . . ?
C22A Mo4 C28 105.3(12) . . ?
C22A Mo4 C26 86.2(11) . . ?
C22A Mo4 As2B 131.9(11) . . ?
C22A Mo4 Sb2B 76.1(12) . . ?
C22B Mo4 C25 133.2(10) . . ?
C22B Mo4 C24 148.9(11) . . ?
C22B Mo4 C27 91.0(11) . . ?
C22B Mo4 C28 116.4(10) . . ?
C22B Mo4 C26 98.8(11) . . ?
Cu1 Br2A Cu2 74.96(15) . . ?
Cu4 Br3B Cu3 74.42(18) . . ?
Sb2A Cu2 Cu1 145.60(14) . . ?
As2A Cu2 Sb2A 63.8(2) . . ?
As2A Cu2 Br2A 105.7(3) . . ?
As2A Cu2 Cu1 150.6(2) . . ?
As2A Cu2 Br1A 145.6(4) . . ?
Br2A Cu2 Sb2A 143.3(3) . . ?
Br2A Cu2 Cu1 52.31(13) . . ?
Br2A Cu2 Br1A 103.3(2) . . ?
Br1A Cu2 Sb2A 101.72(19) . . ?
Br1A Cu2 Cu1 51.13(16) . . ?
As2B Cu2 Cu1 150.89(17) . . ?
As2B Cu2 Sb2B 60.96(16) . . ?
Sb2B Cu2 Cu1 148.08(12) . . ?
Br1B Cu2 Cu1 54.7(2) . . ?
Br1B Cu2 As2B 108.7(3) . . ?
Br1B Cu2 Sb2B 131.0(7) . . ?
Br1B Cu2 Br2B 109.1(5) . . ?
Br2B Cu2 Cu1 54.4(5) . . ?
Br2B Cu2 As2B 134.9(8) . . ?
Br2B Cu2 Sb2B 108.3(6) . . ?
Sb4A Cu4 Cu3 148.96(11) . . ?
As4A Cu4 Sb4A 61.66(17) . . ?
As4A Cu4 Cu3 149.3(2) . . ?
Br3B Cu4 Sb4A 105.54(19) . . ?
Br3B Cu4 As4A 141.9(4) . . ?
Br3B Cu4 Br4A 105.6(2) . . ?
Br3B Cu4 Cu3 53.22(19) . . ?
Br4A Cu4 Sb4A 137.5(3) . . ?
Br4A Cu4 As4A 106.3(3) . . ?
Br4A Cu4 Cu3 52.47(9) . . ?
As4B Cu4 Cu3 151.7(3) . . ?
Sb4B Cu4 Cu3 145.2(2) . . ?
Sb4B Cu4 As4B 62.9(2) . . ?
Sb4B Cu4 Br0J 150.3(7) . . ?
Sb4B Cu4 Br4B 98.2(4) . . ?
Br0J Cu4 Cu3 51.5(4) . . ?
Br0J Cu4 As4B 107.3(6) . . ?
Br0J Cu4 Br4B 104.2(5) . . ?
Br4B Cu4 Cu3 52.6(3) . . ?
Br4B Cu4 As4B 141.3(5) . . ?
Sb1A Cu1 Cu2 146.77(13) . . ?
As1A Cu1 Sb1A 62.63(19) . . ?
As1A Cu1 Cu2 150.5(2) . . ?
Br2A Cu1 Sb1A 132.3(3) . . ?
Br2A Cu1 As1A 110.3(3) . . ?
Br2A Cu1 Cu2 52.74(11) . . ?
Br1A Cu1 Sb1A 111.1(2) . . ?
Br1A Cu1 As1A 132.5(3) . . ?
Br1A Cu1 Br2A 105.99(14) . . ?
Br1A Cu1 Cu2 53.35(10) . . ?
As1B Cu1 Cu2 150.7(2) . . ?
As1B Cu1 Sb1B 62.5(2) . . ?
As1B Cu1 Br1B 107.1(4) . . ?
As1B Cu1 Br2B 140.1(8) . . ?
Sb1B Cu1 Cu2 146.79(18) . . ?
Br1B Cu1 Cu2 51.81(13) . . ?
Br1B Cu1 Sb1B 142.0(6) . . ?
Br2B Cu1 Cu2 52.5(4) . . ?
Br2B Cu1 Sb1B 104.5(5) . . ?
Br2B Cu1 Br1B 104.2(4) . . ?
Cu3 Br4A Cu4 74.49(10) . . ?
As3A Cu3 Sb3A 63.5(2) . . ?
As3A Cu3 Cu4 151.8(2) . . ?
Sb3A Cu3 Cu4 144.7(2) . . ?
Br3B Cu3 As3A 134.1(4) . . ?
Br3B Cu3 Sb3A 106.4(3) . . ?
Br3B Cu3 Cu4 52.4(2) . . ?
Br4A Cu3 As3A 110.1(2) . . ?
Br4A Cu3 Sb3A 137.8(4) . . ?
Br4A Cu3 Br3B 105.3(2) . . ?
Br4A Cu3 Cu4 53.04(10) . . ?
Sb3B Cu3 Cu4 149.45(10) . . ?
As3B Cu3 Cu4 148.0(2) . . ?
As3B Cu3 Sb3B 62.52(19) . . ?
Br0J Cu3 Cu4 54.8(4) . . ?
Br0J Cu3 Sb3B 125.4(8) . . ?
Br0J Cu3 As3B 112.2(6) . . ?
Br0J Cu3 Br4B 109.3(5) . . ?
Br4B Cu3 Cu4 54.5(3) . . ?
Br4B Cu3 Sb3B 114.0(4) . . ?
Br4B Cu3 As3B 127.9(6) . . ?
Cu1 Br1A Cu2 75.52(17) . . ?
O5 C16 Mo3 174.8(4) . . ?
O4 C9 Mo2 173.0(5) . . ?
O13 C43 Mo7 175.1(4) . . ?
O10 C30 Mo5 173.8(4) . . ?
O2 C2 Mo1 175.2(5) . . ?
O3 C8 Mo2 174.6(4) . . ?
O1 C1 Mo1 174.7(5) . . ?
Mo1 C7 H7 122.8 . . ?
C3 C7 Mo1 72.1(3) . . ?
C3 C7 H7 126.0 . . ?
C3 C7 C6 107.9(4) . . ?
C6 C7 Mo1 70.8(3) . . ?
C6 C7 H7 126.0 . . ?
O12 C37 Mo6 173.3(5) . . ?
O11 C36 Mo6 173.3(6) . . ?
O6 C15 Mo3 175.4(4) . . ?
Mo3 C20 H20 121.0 . . ?
C19 C20 Mo3 70.6(3) . . ?
C19 C20 H20 125.5 . . ?
C21 C20 Mo3 74.6(3) . . ?
C21 C20 H20 125.5 . . ?
C21 C20 C19 109.1(5) . . ?
Mo7 C45 H45 120.3 . . ?
C49 C45 Mo7 73.1(3) . . ?
C49 C45 H45 126.7 . . ?
C46 C45 Mo7 71.8(3) . . ?
C46 C45 H45 126.7 . . ?
C46 C45 C49 106.6(5) . . ?
Mo2 C12 H12 121.4 . . ?
C11 C12 Mo2 70.9(3) . . ?
C11 C12 H12 125.7 . . ?
C11 C12 C13 108.6(4) . . ?
C13 C12 Mo2 73.7(3) . . ?
C13 C12 H12 125.7 . . ?
O14 C44 Mo7 175.4(5) . . ?
O16 C51 Mo8 174.8(5) . . ?
O9 C29 Mo5 173.5(4) . . ?
Mo2 C11 H11 119.6 . . ?
C12 C11 Mo2 73.7(3) . . ?
C12 C11 H11 126.2 . . ?
C12 C11 C10 107.6(5) . . ?
C10 C11 Mo2 72.4(3) . . ?
C10 C11 H11 126.2 . . ?
Mo5 C34 H34 119.6 . . ?
C33 C34 Mo5 73.6(3) . . ?
C33 C34 H34 126.6 . . ?
C35 C34 Mo5 72.2(3) . . ?
C35 C34 H34 126.6 . . ?
C35 C34 C33 106.8(5) . . ?
Mo7 C49 H49 120.6 . . ?
C45 C49 Mo7 71.1(3) . . ?
C45 C49 H49 125.4 . . ?
C48 C49 Mo7 74.6(3) . . ?
C48 C49 C45 109.2(5) . . ?
C48 C49 H49 125.4 . . ?
Mo2 C13 H13 121.9 . . ?
C12 C13 Mo2 71.2(3) . . ?
C12 C13 H13 126.1 . . ?
C14 C13 Mo2 72.5(3) . . ?
C14 C13 C12 107.8(4) . . ?
C14 C13 H13 126.1 . . ?
Mo6 C41 H41 121.2 . . ?
C42 C41 Mo6 70.5(3) . . ?
C42 C41 H41 125.9 . . ?
C40 C41 Mo6 74.1(3) . . ?
C40 C41 H41 125.9 . . ?
C40 C41 C42 108.1(5) . . ?
Mo7 C48 H48 122.7 . . ?
C49 C48 Mo7 70.7(3) . . ?
C49 C48 H48 126.4 . . ?
C49 C48 C47 107.1(4) . . ?
C47 C48 Mo7 71.9(3) . . ?
C47 C48 H48 126.4 . . ?
Mo8 C53 H53 123.1 . . ?
C54 C53 Mo8 70.6(3) . . ?
C54 C53 H53 126.3 . . ?
C54 C53 C52 107.5(5) . . ?
C52 C53 Mo8 71.7(3) . . ?
C52 C53 H53 126.3 . . ?
Mo6 C39 H39 122.1 . . ?
C38 C39 Mo6 70.4(3) . . ?
C38 C39 H39 126.0 . . ?
C38 C39 C40 108.0(5) . . ?
C40 C39 Mo6 73.1(3) . . ?
C40 C39 H39 126.0 . . ?
O15 C50 Mo8 174.4(6) . . ?
Mo3 C19 H19 119.3 . . ?
C20 C19 Mo3 73.6(3) . . ?
C20 C19 H19 126.6 . . ?
C18 C19 Mo3 72.5(3) . . ?
C18 C19 C20 106.8(5) . . ?
C18 C19 H19 126.6 . . ?
Mo6 C38 H38 119.9 . . ?
C39 C38 Mo6 74.5(3) . . ?
C39 C38 H38 125.9 . . ?
C39 C38 C42 108.2(5) . . ?
C42 C38 Mo6 71.5(3) . . ?
C42 C38 H38 125.9 . . ?
Mo8 C54 H54 120.8 . . ?
C53 C54 Mo8 74.6(3) . . ?
C53 C54 H54 125.5 . . ?
C55 C54 Mo8 70.8(3) . . ?
C55 C54 C53 109.0(5) . . ?
C55 C54 H54 125.5 . . ?
Mo6 C42 H42 119.4 . . ?
C41 C42 Mo6 73.8(3) . . ?
C41 C42 C38 107.7(5) . . ?
C41 C42 H42 126.2 . . ?
C38 C42 Mo6 72.5(3) . . ?
C38 C42 H42 126.2 . . ?
Mo5 C32 H32 122.8 . . ?
C33 C32 Mo5 70.8(3) . . ?
C33 C32 H32 126.4 . . ?
C31 C32 Mo5 71.6(3) . . ?
C31 C32 H32 126.4 . . ?
C31 C32 C33 107.2(5) . . ?
Mo2 C14 H14 122.7 . . ?
C13 C14 Mo2 72.8(3) . . ?
C13 C14 H14 125.8 . . ?
C13 C14 C10 108.4(4) . . ?
C10 C14 Mo2 70.4(3) . . ?
C10 C14 H14 125.8 . . ?
Mo3 C21 H21 122.8 . . ?
C20 C21 Mo3 70.9(3) . . ?
C20 C21 H21 126.3 . . ?
C20 C21 C17 107.3(5) . . ?
C17 C21 Mo3 71.7(3) . . ?
C17 C21 H21 126.3 . . ?
Mo1 C3 H3 122.9 . . ?
C7 C3 Mo1 73.1(3) . . ?
C7 C3 H3 125.8 . . ?
C4 C3 Mo1 69.8(3) . . ?
C4 C3 C7 108.3(4) . . ?
C4 C3 H3 125.8 . . ?
Mo6 C40 H40 122.7 . . ?
C41 C40 Mo6 71.1(3) . . ?
C41 C40 C39 108.0(5) . . ?
C41 C40 H40 126.0 . . ?
C39 C40 Mo6 71.9(3) . . ?
C39 C40 H40 126.0 . . ?
Mo3 C17 H17 122.2 . . ?
C21 C17 Mo3 73.2(3) . . ?
C21 C17 H17 126.0 . . ?
C18 C17 Mo3 70.3(3) . . ?
C18 C17 C21 107.9(5) . . ?
C18 C17 H17 126.0 . . ?
Mo3 C18 H18 119.8 . . ?
C19 C18 Mo3 71.7(3) . . ?
C19 C18 H18 125.6 . . ?
C17 C18 Mo3 74.7(3) . . ?
C17 C18 C19 108.8(5) . . ?
C17 C18 H18 125.6 . . ?
Mo2 C10 H10 119.8 . . ?
C11 C10 Mo2 71.5(3) . . ?
C11 C10 H10 126.2 . . ?
C14 C10 Mo2 74.4(3) . . ?
C14 C10 C11 107.6(4) . . ?
C14 C10 H10 126.2 . . ?
Mo5 C33 H33 121.3 . . ?
C34 C33 Mo5 70.7(3) . . ?
C34 C33 C32 108.5(5) . . ?
C34 C33 H33 125.7 . . ?
C32 C33 Mo5 74.0(3) . . ?
C32 C33 H33 125.7 . . ?
Mo1 C5 H5 119.5 . . ?
C4 C5 Mo1 72.4(3) . . ?
C4 C5 H5 126.1 . . ?
C4 C5 C6 107.9(5) . . ?
C6 C5 Mo1 73.9(3) . . ?
C6 C5 H5 126.1 . . ?
Mo1 C4 H4 119.4 . . ?
C3 C4 Mo1 75.0(3) . . ?
C3 C4 C5 108.1(4) . . ?
C3 C4 H4 126.0 . . ?
C5 C4 Mo1 71.5(3) . . ?
C5 C4 H4 126.0 . . ?
Mo1 C6 H6 121.2 . . ?
C7 C6 Mo1 74.2(3) . . ?
C7 C6 C5 107.8(4) . . ?
C7 C6 H6 126.1 . . ?
C5 C6 Mo1 70.2(3) . . ?
C5 C6 H6 126.1 . . ?
Mo8 C55 H55 119.4 . . ?
C54 C55 Mo8 73.8(3) . . ?
C54 C55 H55 126.0 . . ?
C54 C55 C56 108.0(5) . . ?
C56 C55 Mo8 72.7(3) . . ?
C56 C55 H55 126.0 . . ?
Mo8 C52 H52 121.9 . . ?
C53 C52 Mo8 73.7(3) . . ?
C53 C52 H52 125.9 . . ?
C53 C52 C56 108.2(5) . . ?
C56 C52 Mo8 70.2(3) . . ?
C56 C52 H52 125.9 . . ?
Mo7 C46 H46 118.7 . . ?
C45 C46 Mo7 72.5(3) . . ?
C45 C46 H46 125.5 . . ?
C47 C46 Mo7 75.1(3) . . ?
C47 C46 C45 109.0(5) . . ?
C47 C46 H46 125.5 . . ?
O8 C23 Mo4 173.8(6) . . ?
Mo7 C47 H47 122.7 . . ?
C48 C47 Mo7 73.1(3) . . ?
C48 C47 H47 126.0 . . ?
C46 C47 Mo7 69.8(3) . . ?
C46 C47 C48 108.1(5) . . ?
C46 C47 H47 126.0 . . ?
Mo5 C35 H35 119.9 . . ?
C34 C35 Mo5 71.8(3) . . ?
C34 C35 H35 125.5 . . ?
C31 C35 Mo5 74.5(3) . . ?
C31 C35 C34 109.0(5) . . ?
C31 C35 H35 125.5 . . ?
Mo5 C31 H31 121.8 . . ?
C32 C31 Mo5 73.5(3) . . ?
C32 C31 H31 125.7 . . ?
C35 C31 Mo5 70.6(3) . . ?
C35 C31 C32 108.5(5) . . ?
C35 C31 H31 125.7 . . ?
Mo8 C56 H56 119.9 . . ?
C55 C56 Mo8 71.6(3) . . ?
C55 C56 C52 107.3(5) . . ?
C55 C56 H56 126.3 . . ?
C52 C56 Mo8 74.1(3) . . ?
C52 C56 H56 126.3 . . ?
Mo4 C25 H25 119.4 . . ?
C24 C25 Mo4 74.6(3) . . ?
C24 C25 H25 125.5 . . ?
C24 C25 C26 109.0(5) . . ?
C26 C25 Mo4 72.3(4) . . ?
C26 C25 H25 125.5 . . ?
Mo4 C24 H24 121.7 . . ?
C25 C24 Mo4 70.2(4) . . ?
C25 C24 H24 125.8 . . ?
C25 C24 C28 108.5(6) . . ?
C28 C24 Mo4 74.0(4) . . ?
C28 C24 H24 125.8 . . ?
Mo4 C27 H27 120.5 . . ?
C28 C27 Mo4 75.1(3) . . ?
C28 C27 H27 125.3 . . ?
C28 C27 C26 109.4(6) . . ?
C26 C27 Mo4 70.8(3) . . ?
C26 C27 H27 125.3 . . ?
Mo4 C28 H28 123.8 . . ?
C24 C28 Mo4 70.9(3) . . ?
C24 C28 H28 126.7 . . ?
C27 C28 Mo4 70.3(3) . . ?
C27 C28 C24 106.6(5) . . ?
C27 C28 H28 126.7 . . ?
Mo4 C26 H26 120.0 . . ?
C25 C26 Mo4 72.0(3) . . ?
C25 C26 C27 106.4(6) . . ?
C25 C26 H26 126.8 . . ?
C27 C26 Mo4 73.2(3) . . ?
C27 C26 H26 126.8 . . ?
Mo2 As1B Mo1 71.3(3) . . ?
Mo2 As1B Sb1B 66.1(3) . . ?
Cu1 As1B Mo2 114.4(4) . . ?
Cu1 As1B Mo1 108.0(4) . . ?
Cu1 As1B Sb1B 59.7(3) . . ?
Sb1B As1B Mo1 60.8(3) . . ?
Mo1 Sb1B Mo2 68.46(18) . . ?
Cu1 Sb1B Mo2 105.1(3) . . ?
Cu1 Sb1B Mo1 107.8(3) . . ?
Cu1 Sb1B As1B 57.8(3) . . ?
As1B Sb1B Mo2 56.8(3) . . ?
As1B Sb1B Mo1 62.5(3) . . ?
Mo4 As2B Mo3 72.0(2) . . ?
Cu2 As2B Mo3 109.9(3) . . ?
Cu2 As2B Mo4 113.8(4) . . ?
Cu2 As2B Sb2B 61.3(2) . . ?
Sb2B As2B Mo3 62.5(2) . . ?
Sb2B As2B Mo4 63.9(3) . . ?
Mo3 Sb2B Mo4 68.81(14) . . ?
Cu2 Sb2B Mo3 105.48(14) . . ?
Cu2 Sb2B Mo4 106.16(19) . . ?
As2B Sb2B Mo3 60.2(3) . . ?
As2B Sb2B Mo4 58.0(3) . . ?
As2B Sb2B Cu2 57.8(3) . . ?
Mo5 Sb3B Mo6 68.77(9) . . ?
Cu3 Sb3B Mo5 106.7(2) . . ?
Cu3 Sb3B Mo6 105.25(15) . . ?
Cu3 Sb3B As3B 56.9(3) . . ?
As3B Sb3B Mo5 61.1(3) . . ?
As3B Sb3B Mo6 58.7(3) . . ?
Mo6 As3B Mo5 71.0(3) . . ?
Cu3 As3B Mo5 110.0(4) . . ?
Cu3 As3B Mo6 112.6(4) . . ?
Cu3 As3B Sb3B 60.6(2) . . ?
Sb3B As3B Mo5 61.5(2) . . ?
Sb3B As3B Mo6 64.1(2) . . ?
Mo7 As4B Mo8 70.8(3) . . ?
Cu4 As4B Mo8 108.8(4) . . ?
Cu4 As4B Mo7 111.3(3) . . ?
Cu4 As4B Sb4B 57.3(3) . . ?
Sb4B As4B Mo8 61.9(4) . . ?
Sb4B As4B Mo7 66.2(3) . . ?
Mo8 Sb4B Mo7 67.3(2) . . ?
Cu4 Sb4B Mo8 109.9(3) . . ?
Cu4 Sb4B Mo7 106.9(3) . . ?
Cu4 Sb4B As4B 59.9(3) . . ?
As4B Sb4B Mo8 60.8(4) . . ?
As4B Sb4B Mo7 58.3(3) . . ?
Cu2 Br1B Cu1 73.46(18) . . ?
Cu2 Br2B Cu1 73.1(6) . . ?
Cu3 Br0J Cu4 73.7(5) . . ?
Cu3 Br4B Cu4 72.9(4) . . ?
O7A C22A Mo4 179(2) . . ?
O7B C22B Mo4 173.4(18) . . ?

loop_
_geom_bond_atom_site_label_1
_geom_bond_atom_site_label_2
_geom_bond_distance
_geom_bond_site_symmetry_2
_geom_bond_publ_flag
Sb4A Mo8 2.816(6) . ?
Sb4A Mo7 2.707(4) . ?
Sb4A As4A 2.590(5) . ?
Sb4A Cu4 2.548(5) . ?
Mo2 Sb1A 2.754(7) . ?
Mo2 Mo1 3.1116(6) . ?
Mo2 As1A 2.726(11) . ?
Mo2 C9 1.983(5) . ?
Mo2 C8 1.972(5) . ?
Mo2 C12 2.331(5) . ?
Mo2 C11 2.295(5) . ?
Mo2 C13 2.363(5) . ?
Mo2 C14 2.359(5) . ?
Mo2 C10 2.307(5) . ?
Mo2 As1B 2.584(13) . ?
Mo2 Sb1B 2.823(8) . ?
Sb1A Mo1 2.792(5) . ?
Sb1A As1A 2.588(6) . ?
Sb1A Cu1 2.541(7) . ?
Mo5 Mo6 3.1067(5) . ?
Mo5 As3A 2.642(10) . ?
Mo5 Sb3A 2.845(10) . ?
Mo5 C30 1.983(5) . ?
Mo5 C29 1.971(5) . ?
Mo5 C34 2.297(5) . ?
Mo5 C32 2.376(5) . ?
Mo5 C33 2.335(5) . ?
Mo5 C35 2.301(5) . ?
Mo5 C31 2.351(5) . ?
Mo5 Sb3B 2.717(5) . ?
Mo5 As3B 2.705(11) . ?
Mo3 Sb2A 2.876(7) . ?
Mo3 As2A 2.608(11) . ?
Mo3 Mo4 3.0882(6) . ?
Mo3 C16 1.985(5) . ?
Mo3 C15 1.979(5) . ?
Mo3 C20 2.333(5) . ?
Mo3 C19 2.294(5) . ?
Mo3 C21 2.380(5) . ?
Mo3 C17 2.360(5) . ?
Mo3 C18 2.304(5) . ?
Mo3 As2B 2.669(9) . ?
Mo3 Sb2B 2.728(6) . ?
Mo6 As3A 2.784(7) . ?
Mo6 Sb3A 2.677(10) . ?
Mo6 C37 1.983(6) . ?
Mo6 C36 1.990(5) . ?
Mo6 C41 2.329(5) . ?
Mo6 C39 2.352(5) . ?
Mo6 C38 2.300(5) . ?
Mo6 C42 2.286(5) . ?
Mo6 C40 2.368(5) . ?
Mo6 Sb3B 2.783(3) . ?
Mo6 As3B 2.644(11) . ?
Mo8 Mo7 3.0994(5) . ?
Mo8 As4A 2.594(10) . ?
Mo8 C51 1.985(5) . ?
Mo8 C53 2.374(5) . ?
Mo8 C50 1.998(6) . ?
Mo8 C54 2.324(5) . ?
Mo8 C55 2.286(5) . ?
Mo8 C52 2.350(5) . ?
Mo8 C56 2.300(5) . ?
Mo8 As4B 2.683(13) . ?
Mo8 Sb4B 2.714(10) . ?
Mo1 As1A 2.617(9) . ?
Mo1 C2 1.973(5) . ?
Mo1 C1 1.997(5) . ?
Mo1 C7 2.371(4) . ?
Mo1 C3 2.358(5) . ?
Mo1 C5 2.279(5) . ?
Mo1 C4 2.291(5) . ?
Mo1 C6 2.327(5) . ?
Mo1 As1B 2.749(11) . ?
Mo1 Sb1B 2.705(7) . ?
Mo7 As4A 2.691(10) . ?
Mo7 C43 1.985(5) . ?
Mo7 C45 2.303(5) . ?
Mo7 C44 1.975(5) . ?
Mo7 C49 2.329(5) . ?
Mo7 C48 2.379(5) . ?
Mo7 C46 2.295(5) . ?
Mo7 C47 2.362(5) . ?
Mo7 As4B 2.669(10) . ?
Mo7 Sb4B 2.871(10) . ?
As1A Cu1 2.435(10) . ?
As3A Sb3A 2.605(6) . ?
As3A Cu3 2.433(11) . ?
Sb2A As2A 2.590(6) . ?
Sb2A Mo4 2.725(9) . ?
Sb2A Cu2 2.502(8) . ?
Sb3A Cu3 2.516(10) . ?
As4A Cu4 2.504(10) . ?
As2A Mo4 2.811(10) . ?
As2A Cu2 2.400(10) . ?
Mo4 C23 1.983(6) . ?
Mo4 C25 2.285(6) . ?
Mo4 C24 2.341(6) . ?
Mo4 C27 2.321(5) . ?
Mo4 C28 2.382(6) . ?
Mo4 C26 2.289(6) . ?
Mo4 As2B 2.585(12) . ?
Mo4 Sb2B 2.737(6) . ?
Mo4 C22A 1.92(3) . ?
Mo4 C22B 2.07(3) . ?
Br2A Cu2 2.416(4) . ?
Br2A Cu1 2.402(6) . ?
Br3B Cu4 2.401(8) . ?
Br3B Cu3 2.429(7) . ?
Cu2 Cu1 2.9321(9) . ?
Cu2 Br1A 2.429(4) . ?
Cu2 As2B 2.501(11) . ?
Cu2 Sb2B 2.592(5) . ?
Cu2 Br1B 2.404(5) . ?
Cu2 Br2B 2.429(19) . ?
Cu4 Br4A 2.422(4) . ?
Cu4 Cu3 2.9210(9) . ?
Cu4 As4B 2.515(11) . ?
Cu4 Sb4B 2.447(10) . ?
Cu4 Br0J 2.488(19) . ?
Cu4 Br4B 2.488(14) . ?
Cu1 Br1A 2.358(7) . ?
Cu1 As1B 2.471(13) . ?
Cu1 Sb1B 2.523(8) . ?
Cu1 Br1B 2.497(9) . ?
Cu1 Br2B 2.49(2) . ?
Br4A Cu3 2.404(3) . ?
Cu3 Sb3B 2.555(5) . ?
Cu3 As3B 2.458(10) . ?
Cu3 Br0J 2.384(16) . ?
Cu3 Br4B 2.430(12) . ?
O13 C43 1.155(6) . ?
O14 C44 1.150(6) . ?
O3 C8 1.149(6) . ?
O4 C9 1.150(6) . ?
O9 C29 1.149(6) . ?
O5 C16 1.141(6) . ?
O2 C2 1.152(6) . ?
O6 C15 1.149(6) . ?
O12 C37 1.146(6) . ?
O10 C30 1.149(6) . ?
O16 C51 1.149(6) . ?
O1 C1 1.137(6) . ?
O8 C23 1.138(7) . ?
O15 C50 1.134(7) . ?
O11 C36 1.137(6) . ?
C7 H7 0.9500 . ?
C7 C3 1.413(7) . ?
C7 C6 1.415(7) . ?
C20 H20 0.9500 . ?
C20 C19 1.424(7) . ?
C20 C21 1.399(7) . ?
C45 H45 0.9500 . ?
C45 C49 1.425(7) . ?
C45 C46 1.410(7) . ?
C12 H12 0.9500 . ?
C12 C11 1.406(7) . ?
C12 C13 1.417(7) . ?
C11 H11 0.9500 . ?
C11 C10 1.429(7) . ?
C34 H34 0.9500 . ?
C34 C33 1.421(7) . ?
C34 C35 1.421(8) . ?
C49 H49 0.9500 . ?
C49 C48 1.405(7) . ?
C13 H13 0.9500 . ?
C13 C14 1.409(7) . ?
C41 H41 0.9500 . ?
C41 C42 1.415(7) . ?
C41 C40 1.404(7) . ?
C48 H48 0.9500 . ?
C48 C47 1.424(7) . ?
C53 H53 0.9500 . ?
C53 C54 1.405(8) . ?
C53 C52 1.406(8) . ?
C39 H39 0.9500 . ?
C39 C38 1.402(8) . ?
C39 C40 1.419(8) . ?
C19 H19 0.9500 . ?
C19 C18 1.416(8) . ?
C38 H38 0.9500 . ?
C38 C42 1.417(7) . ?
C54 H54 0.9500 . ?
C54 C55 1.400(8) . ?
C42 H42 0.9500 . ?
C32 H32 0.9500 . ?
C32 C33 1.425(8) . ?
C32 C31 1.414(7) . ?
C14 H14 0.9500 . ?
C14 C10 1.413(8) . ?
C21 H21 0.9500 . ?
C21 C17 1.433(8) . ?
C3 H3 0.9500 . ?
C3 C4 1.409(7) . ?
C40 H40 0.9500 . ?
C17 H17 0.9500 . ?
C17 C18 1.401(8) . ?
C18 H18 0.9500 . ?
C10 H10 0.9500 . ?
C33 H33 0.9500 . ?
C5 H5 0.9500 . ?
C5 C4 1.414(7) . ?
C5 C6 1.422(7) . ?
C4 H4 0.9500 . ?
C6 H6 0.9500 . ?
C55 H55 0.9500 . ?
C55 C56 1.409(9) . ?
C52 H52 0.9500 . ?
C52 C56 1.426(8) . ?
C46 H46 0.9500 . ?
C46 C47 1.405(8) . ?
C47 H47 0.9500 . ?
C35 H35 0.9500 . ?
C35 C31 1.399(8) . ?
C31 H31 0.9500 . ?
C56 H56 0.9500 . ?
C25 H25 0.9500 . ?
C25 C24 1.400(9) . ?
C25 C26 1.403(9) . ?
C24 H24 0.9500 . ?
C24 C28 1.424(8) . ?
C27 H27 0.9500 . ?
C27 C28 1.400(9) . ?
C27 C26 1.428(8) . ?
C28 H28 0.9500 . ?
C26 H26 0.9500 . ?
As1B Sb1B 2.592(6) . ?
As2B Sb2B 2.585(5) . ?
Sb3B As3B 2.603(6) . ?
As4B Sb4B 2.588(6) . ?
C22A O7A 1.17(3) . ?
C22B O7B 1.13(4) . ?

loop_
_exptl_oxdiff_crystal_face_indexfrac_h
_exptl_oxdiff_crystal_face_indexfrac_k
_exptl_oxdiff_crystal_face_indexfrac_l
_exptl_oxdiff_crystal_face_x
_exptl_oxdiff_crystal_face_y
_exptl_oxdiff_crystal_face_z
9.9031 21.0052 1.6125 -0.0487 -0.1893 0.9807
7.7785 -12.4894 13.2965 0.2241 0.9326 -0.2830
-12.9874 -19.6418 -5.3954 -0.0076 -0.0466 -0.9989
-14.5651 1.7902 -15.9353 -0.2242 -0.9407 -0.2548
15.3488 18.8856 -0.4841 -0.2665 0.0660 0.9616
-12.6868 0.6921 18.3788 0.9722 -0.2327 -0.0261
-15.4731 -18.7845 0.7682 0.2804 -0.0693 -0.9574
-8.5152 -19.5401 -9.7261 -0.2702 0.0624 -0.9608
-1.0000 -14.9998 -15.9998 -0.6485 0.1314 -0.7179
9.0000 18.0000 -12.0001 -0.5404 -0.3733 0.7525
-20.0000 -2.0000 -2.9999 0.3516 -0.8294 -0.3905
5.0000 -17.9999 -1.9999 -0.2995 0.7162 -0.6489
20.0000 11.0000 4.9999 -0.2246 0.5934 0.7584
8.0000 19.9999 8.9998 0.2587 -0.1104 0.9662
